data_4119950
loop_
_publ_author_name
'Joseph M. O'Connor'
'Kim K. Baldridge'
'Carmen L. V\'elez'
'Arnold L. Rheingold'
'Curtis E. Moore'

_publ_section_title
;
 Chemistry at the Alkyne-Carbene Intersection: A
 Metallacyclobutene-\h3-Vinylcarbene Equilibration
;
_journal_name_full 'Journal of the American Chemical Society'
_journal_page_first 8826
_journal_page_last 8829
_journal_paper_doi 10.1021/ja4039483
_journal_volume 135
_journal_year 2013
_chemical_formula_sum 'C31 H45 Co O6 S Si'
_chemical_formula_weight 632.75
_chemical_name_systematic
; 
 ? 
;
_space_group_IT_number 2
_symmetry_cell_setting triclinic
_symmetry_space_group_name_Hall '-P 1'
_symmetry_space_group_name_H-M 'P -1'
_atom_sites_solution_hydrogens geom
_atom_sites_solution_primary direct
_atom_sites_solution_secondary difmap
_audit_creation_method SHELXL-97
_cell_angle_alpha 98.976(5)
_cell_angle_beta 98.632(5)
_cell_angle_gamma 90.103(5)
_cell_formula_units_Z 16
_cell_length_a 12.3188(8)
_cell_length_b 26.3035(16)
_cell_length_c 39.777(3)
_cell_measurement_reflns_used 7097
_cell_measurement_temperature 100(2)
_cell_measurement_theta_max 67.95
_cell_measurement_theta_min 3.40
_cell_volume 12582.6(15)
_computing_cell_refinement 'Bruker SAINT'
_computing_data_collection 'Bruker APEX2'
_computing_data_reduction 'Bruker SAINT'
_computing_molecular_graphics 'Bruker SHELXTL'
_computing_publication_material 'Bruker SHELXTL'
_computing_structure_refinement 'SHELXL-97 (Sheldrick, 2008)'
_computing_structure_solution 'SHELXS-97 (Sheldrick, 2008)'
_diffrn_ambient_temperature 100(2)
_diffrn_measured_fraction_theta_full 0.972
_diffrn_measured_fraction_theta_max 0.883
_diffrn_measurement_device_type 'Bruker APEX-II CCD'
_diffrn_measurement_method '\f and \w scans'
_diffrn_radiation_monochromator 'Double Bounce Multilayer Mirror'
_diffrn_radiation_source 'Rotating Anode'
_diffrn_radiation_type CuK\a
_diffrn_radiation_wavelength 1.54184
_diffrn_reflns_av_R_equivalents 0.1217
_diffrn_reflns_av_sigmaI/netI 0.1671
_diffrn_reflns_limit_h_max 14
_diffrn_reflns_limit_h_min -14
_diffrn_reflns_limit_k_max 24
_diffrn_reflns_limit_k_min -31
_diffrn_reflns_limit_l_max 47
_diffrn_reflns_limit_l_min -42
_diffrn_reflns_number 94486
_diffrn_reflns_theta_full 60.00
_diffrn_reflns_theta_max 69.18
_diffrn_reflns_theta_min 1.14
_exptl_absorpt_coefficient_mu 5.592
_exptl_absorpt_correction_T_max 0.8502
_exptl_absorpt_correction_T_min 0.3136
_exptl_absorpt_correction_type multi-scan
_exptl_absorpt_process_details SADABS
_exptl_crystal_colour Orange
_exptl_crystal_density_diffrn 1.336
_exptl_crystal_description Plate
_exptl_crystal_F_000 5376
_exptl_crystal_size_max 0.27
_exptl_crystal_size_mid 0.15
_exptl_crystal_size_min 0.03
_refine_diff_density_max 2.969
_refine_diff_density_min -0.921
_refine_diff_density_rms 0.235
_refine_ls_extinction_method none
_refine_ls_goodness_of_fit_ref 1.241
_refine_ls_hydrogen_treatment constr
_refine_ls_matrix_type full
_refine_ls_number_parameters 2954
_refine_ls_number_reflns 41449
_refine_ls_number_restraints 1200
_refine_ls_restrained_S_all 1.229
_refine_ls_R_factor_all 0.2403
_refine_ls_R_factor_gt 0.1594
_refine_ls_shift/su_max 0.000
_refine_ls_shift/su_mean 0.000
_refine_ls_structure_factor_coef Fsqd
_refine_ls_weighting_details 'calc w=1/[\s^2^(Fo^2^)+(0.2000P)^2^+0.0000P] where P=(Fo^2^+2Fc^2^)/3'
_refine_ls_weighting_scheme calc
_refine_ls_wR_factor_gt 0.3616
_refine_ls_wR_factor_ref 0.4205
_reflns_number_gt 21858
_reflns_number_total 41449
_reflns_threshold_expression >2sigma(I)
_cod_data_source_file ja4039483_si_002_4.cif
_cod_data_source_block CLV58_7
_cod_original_cell_volume 12582.7(14)
_cod_database_code 4119950

loop_
_symmetry_equiv_pos_as_xyz
'x, y, z'
'-x, -y, -z'

loop_
_atom_site_label
_atom_site_type_symbol
_atom_site_fract_x
_atom_site_fract_y
_atom_site_fract_z
_atom_site_U_iso_or_equiv
_atom_site_adp_type
_atom_site_occupancy
_atom_site_symmetry_multiplicity
_atom_site_calc_flag
_atom_site_refinement_flags
Co1 Co 0.20512(16) 0.72356(9) 0.06193(5) 0.0276(4) Uani 1 1 d .
Co1A Co 0.67375(17) 0.94124(9) 0.43236(5) 0.0299(5) Uani 1 1 d .
Co1B Co 0.15202(17) 0.27698(9) 0.43994(5) 0.0312(5) Uani 1 1 d .
Co1C Co 0.16985(17) 0.77649(9) 0.43552(6) 0.0322(5) Uani 1 1 d .
Co1D Co 0.71908(17) 0.55561(9) 0.05978(5) 0.0302(5) Uani 1 1 d .
Co1E Co 0.65919(18) 0.44269(9) 0.43807(5) 0.0315(5) Uani 1 1 d .
Co1F Co 0.24039(18) 0.22370(9) 0.06508(5) 0.0314(5) Uani 1 1 d .
Co1G Co 0.73800(17) 0.05981(9) 0.06705(5) 0.0308(5) Uani 1 1 d .
S1A S 0.5708(2) 0.85656(13) 0.37076(8) 0.0296(6) Uani 1 1 d .
S1 S 0.1711(3) 0.67308(13) 0.12674(8) 0.0300(6) Uani 1 1 d .
S1D S 0.6683(2) 0.63663(12) 0.12240(8) 0.0271(6) Uani 1 1 d .
S1E S 0.5459(3) 0.35996(13) 0.37614(8) 0.0328(7) Uani 1 1 d .
S1F S 0.1927(3) 0.17063(13) 0.12673(8) 0.0293(6) Uani 1 1 d .
S1G S 0.6970(3) 0.14589(14) 0.12827(8) 0.0317(7) Uani 1 1 d .
S1C S 0.0710(2) 0.83234(13) 0.37350(8) 0.0289(6) Uani 1 1 d .
S1B S 0.0481(3) 0.32789(14) 0.37591(9) 0.0344(7) Uani 1 1 d .
Si1A Si 0.6990(3) 0.97483(15) 0.34640(9) 0.0345(8) Uani 1 1 d .
Si1 Si 0.2751(3) 0.80740(15) 0.14512(9) 0.0324(8) Uani 1 1 d .
Si1G Si 0.8454(3) 0.02748(15) 0.15359(9) 0.0329(8) Uani 1 1 d .
Si1F Si 0.3507(3) 0.30045(15) 0.15075(9) 0.0349(8) Uani 1 1 d .
Si1C Si 0.1905(4) 0.70064(16) 0.34946(10) 0.0405(9) Uani 1 1 d .
Si1B Si 0.1390(3) 0.19490(16) 0.35616(10) 0.0361(8) Uani 1 1 d .
Si1D Si 0.7920(3) 0.51747(15) 0.14487(10) 0.0367(8) Uani 1 1 d .
Si1E Si 0.6358(4) 0.48069(18) 0.35307(10) 0.0443(10) Uani 1 1 d .
O6F O 0.1290(8) 0.2126(4) 0.1407(2) 0.035(2) Uani 1 1 d .
O6C O -0.0073(8) 0.7909(4) 0.3580(3) 0.039(2) Uani 1 1 d .
O6D O 0.6140(7) 0.6014(4) 0.1390(2) 0.034(2) Uani 1 1 d .
O4 O 0.4588(8) 0.8105(4) 0.0529(3) 0.040(2) Uani 1 1 d .
O6 O 0.1105(8) 0.7146(4) 0.1428(2) 0.034(2) Uani 1 1 d .
O5D O 0.5988(8) 0.6629(4) 0.0991(3) 0.039(2) Uani 1 1 d .
O5G O 0.6334(9) 0.1739(4) 0.1040(3) 0.040(2) Uani 1 1 d .
O5E O 0.5059(9) 0.3321(4) 0.4000(3) 0.040(2) Uani 1 1 d .
O4C O 0.4304(9) 0.6970(5) 0.4485(3) 0.049(3) Uani 1 1 d .
O4F O 0.4876(7) 0.2993(5) 0.0501(3) 0.040(2) Uani 1 1 d .
C3G C 0.7973(10) 0.1112(6) 0.1060(3) 0.0313(19) Uani 1 1 d U
O6A O 0.4960(7) 0.8919(4) 0.3561(3) 0.038(2) Uani 1 1 d .
O4A O 0.9307(8) 1.0266(4) 0.4484(3) 0.040(2) Uani 1 1 d .
O5A O 0.5273(8) 0.8281(4) 0.3947(3) 0.039(2) Uani 1 1 d .
O6G O 0.6327(8) 0.1106(4) 0.1430(3) 0.038(2) Uani 1 1 d .
O5F O 0.1290(8) 0.1293(4) 0.1029(3) 0.038(2) Uani 1 1 d .
O6B O -0.0260(9) 0.2858(4) 0.3592(3) 0.043(2) Uani 1 1 d .
O2C O 0.2380(9) 0.9274(4) 0.4205(3) 0.041(2) Uani 1 1 d .
C3A C 0.6946(10) 0.8907(5) 0.3933(3) 0.0282(18) Uani 1 1 d U
O4B O 0.4133(9) 0.1928(4) 0.4491(3) 0.042(2) Uani 1 1 d .
O3A O 0.7814(8) 1.0535(4) 0.4172(2) 0.037(2) Uani 1 1 d .
O5 O 0.1061(8) 0.6311(4) 0.1042(3) 0.041(2) Uani 1 1 d .
C16C C 0.1198(12) 0.8607(6) 0.3408(3) 0.034(2) Uani 1 1 d U
O4E O 0.9208(9) 0.5292(5) 0.4443(3) 0.047(3) Uani 1 1 d .
O5C O 0.0289(8) 0.8725(4) 0.3978(2) 0.040(2) Uani 1 1 d .
O2D O 0.7906(9) 0.7140(4) 0.0826(3) 0.040(2) Uani 1 1 d .
O6E O 0.4705(9) 0.3946(4) 0.3606(3) 0.042(2) Uani 1 1 d .
O2F O 0.3133(9) 0.0714(4) 0.0806(2) 0.038(2) Uani 1 1 d .
C3E C 0.6716(10) 0.3942(5) 0.3974(3) 0.0295(19) Uani 1 1 d U
O2A O 0.7324(7) 0.7824(4) 0.4172(2) 0.034(2) Uani 1 1 d .
O2 O 0.2996(9) 0.5790(4) 0.0852(3) 0.039(2) Uani 1 1 d .
O5B O 0.0021(7) 0.3671(4) 0.3996(3) 0.040(2) Uani 1 1 d .
O2E O 0.7136(9) 0.2849(4) 0.4171(3) 0.039(2) Uani 1 1 d .
O4D O 0.9788(8) 0.4708(4) 0.0521(3) 0.037(2) Uani 1 1 d .
O4G O 0.9763(9) -0.0267(4) 0.0522(3) 0.041(2) Uani 1 1 d .
O3G O 0.8554(9) -0.0533(4) 0.0827(3) 0.043(2) Uani 1 1 d .
O1A O 0.6785(9) 0.8261(4) 0.4640(3) 0.043(2) Uani 1 1 d .
C4 C 0.2940(10) 0.7516(6) 0.1065(3) 0.0301(19) Uani 1 1 d U
O2B O 0.2177(10) 0.4222(4) 0.4160(3) 0.044(2) Uani 1 1 d .
O3B O 0.2442(9) 0.1559(4) 0.4323(3) 0.042(2) Uani 1 1 d .
C16B C 0.0959(13) 0.3599(7) 0.3445(4) 0.046(2) Uani 1 1 d U
O2G O 0.8199(9) 0.2186(4) 0.0814(3) 0.042(2) Uani 1 1 d .
C23 C 0.3154(14) 0.7786(7) 0.1864(4) 0.047(3) Uani 1 1 d U
H23D H 0.2616 0.7498 0.1856 0.056 Uiso 1 1 calc R
O3F O 0.3689(11) 0.3420(5) 0.0794(3) 0.053(3) Uani 1 1 d .
C4A C 0.7261(10) 0.9415(5) 0.3872(3) 0.0249(18) Uani 1 1 d U
C2C C 0.2460(11) 0.8405(6) 0.4271(3) 0.032(2) Uani 1 1 d U
H2C H 0.3276 0.8372 0.4301 0.038 Uiso 1 1 calc R
O3 O 0.3003(8) 0.8445(4) 0.0669(3) 0.039(2) Uani 1 1 d .
C3B C 0.1731(11) 0.3034(6) 0.3985(3) 0.0322(19) Uani 1 1 d U
C16A C 0.6140(14) 0.8106(6) 0.3374(4) 0.044(2) Uani 1 1 d U
C3D C 0.7706(10) 0.6049(6) 0.1005(3) 0.0310(19) Uani 1 1 d U
O3D O 0.8270(10) 0.4411(4) 0.0694(3) 0.051(3) Uani 1 1 d .
O1D O 0.7054(9) 0.6741(4) 0.0317(2) 0.039(2) Uani 1 1 d .
O1B O 0.1775(10) 0.4087(4) 0.4667(3) 0.048(3) Uani 1 1 d .
O3E O 0.7537(12) 0.5580(5) 0.4272(4) 0.071(4) Uani 1 1 d .
C5 C 0.3537(9) 0.7600(5) 0.0792(3) 0.0291(19) Uani 1 1 d U
H5 H 0.4183 0.7374 0.0768 0.035 Uiso 1 1 calc R
O1 O 0.2062(9) 0.5932(4) 0.0355(3) 0.043(2) Uani 1 1 d .
C9G C 0.9881(14) -0.0792(8) 0.0365(4) 0.053(3) Uani 1 1 d U
H9GA H 0.9189 -0.0920 0.0215 0.064 Uiso 1 1 calc R
H9GB H 1.0043 -0.1013 0.0545 0.064 Uiso 1 1 calc R
C3 C 0.2660(10) 0.6992(5) 0.1032(3) 0.0285(18) Uani 1 1 d U
O1G O 0.7165(10) 0.1746(5) 0.0346(3) 0.051(3) Uani 1 1 d .
O3C O 0.2736(10) 0.6552(5) 0.4221(3) 0.053(3) Uani 1 1 d .
O1E O 0.6815(10) 0.3263(4) 0.4677(3) 0.045(3) Uani 1 1 d .
C16 C 0.2535(13) 0.6461(6) 0.1604(4) 0.041(2) Uani 1 1 d U
C23C C 0.1466(16) 0.7302(7) 0.3092(4) 0.053(3) Uani 1 1 d U
H23G H 0.0892 0.7553 0.3153 0.064 Uiso 1 1 calc R
C3F C 0.2953(11) 0.1937(5) 0.1051(3) 0.0303(19) Uani 1 1 d U
C24F C 0.3209(15) 0.3073(6) 0.2234(4) 0.046(3) Uani 1 1 d U
H24G H 0.3857 0.3298 0.2322 0.069 Uiso 1 1 calc R
H24H H 0.3070 0.2870 0.2411 0.069 Uiso 1 1 calc R
H24I H 0.2570 0.3282 0.2178 0.069 Uiso 1 1 calc R
C10F C 0.5834(19) 0.3307(10) 0.0120(6) 0.080(5) Uani 1 1 d U
H10G H 0.5823 0.3554 -0.0041 0.120 Uiso 1 1 calc R
H10H H 0.5638 0.2962 -0.0009 0.120 Uiso 1 1 calc R
H10I H 0.6571 0.3304 0.0252 0.120 Uiso 1 1 calc R
O1C O 0.1809(9) 0.9061(5) 0.4671(3) 0.046(3) Uani 1 1 d .
O1F O 0.2138(9) 0.0935(4) 0.0338(3) 0.044(2) Uani 1 1 d .
C23G C 0.8436(13) 0.0786(6) 0.1927(4) 0.040(2) Uani 1 1 d U
H23C H 0.7796 0.1005 0.1868 0.049 Uiso 1 1 calc R
C16E C 0.5885(13) 0.3144(6) 0.3432(4) 0.040(2) Uani 1 1 d U
C16D C 0.7424(12) 0.6842(6) 0.1546(4) 0.038(2) Uani 1 1 d U
C16F C 0.2641(12) 0.1422(6) 0.1615(3) 0.037(2) Uani 1 1 d U
C4F C 0.3362(11) 0.2457(5) 0.1104(3) 0.0309(19) Uani 1 1 d U
C4E C 0.6977(11) 0.4453(5) 0.3917(3) 0.0293(19) Uani 1 1 d U
C4D C 0.8069(10) 0.5527(5) 0.1059(3) 0.0291(19) Uani 1 1 d U
C10G C 1.0793(15) -0.0812(8) 0.0157(5) 0.056(3) Uani 1 1 d U
H10J H 1.0587 -0.0629 -0.0038 0.084 Uiso 1 1 calc R
H10K H 1.0936 -0.1172 0.0072 0.084 Uiso 1 1 calc R
H10L H 1.1456 -0.0649 0.0301 0.084 Uiso 1 1 calc R
C3C C 0.1914(11) 0.8070(6) 0.3956(3) 0.0313(19) Uani 1 1 d U
C21D C 0.8527(12) 0.6943(6) 0.1575(4) 0.040(2) Uani 1 1 d U
H21 H 0.8937 0.6765 0.1411 0.048 Uiso 1 1 calc R
C6 C 0.3636(10) 0.8103(5) 0.0674(3) 0.029(2) Uani 1 1 d U
C21G C 0.8716(14) 0.2140(7) 0.1583(4) 0.047(2) Uani 1 1 d U
H21C H 0.9029 0.2053 0.1378 0.056 Uiso 1 1 calc R
C5G C 0.8941(10) 0.0371(5) 0.0833(3) 0.0283(19) Uani 1 1 d U
H5G H 0.9556 0.0587 0.0788 0.034 Uiso 1 1 calc R
C14D C 0.6684(12) 0.5025(6) 0.0169(4) 0.041(2) Uani 1 1 d U
H14 H 0.7141 0.4788 0.0054 0.050 Uiso 1 1 calc R
C13C C 0.0771(12) 0.7197(7) 0.4475(4) 0.045(2) Uani 1 1 d U
H13G H 0.0718 0.6852 0.4359 0.054 Uiso 1 1 calc R
C17A C 0.5318(15) 0.7950(7) 0.3086(4) 0.049(2) Uani 1 1 d U
H17E H 0.4639 0.8121 0.3054 0.059 Uiso 1 1 calc R
C7C C 0.2058(14) 0.9795(6) 0.4305(5) 0.046(3) Uani 1 1 d U
H7CA H 0.2480 0.9944 0.4531 0.055 Uiso 1 1 calc R
H7CB H 0.1266 0.9803 0.4324 0.055 Uiso 1 1 calc R
C10D C 1.0998(12) 0.4184(7) 0.0218(4) 0.048(3) Uani 1 1 d U
H10A H 1.0961 0.4437 0.0060 0.072 Uiso 1 1 calc R
H10B H 1.1082 0.3840 0.0091 0.072 Uiso 1 1 calc R
H10C H 1.1628 0.4269 0.0401 0.072 Uiso 1 1 calc R
C1F C 0.2701(11) 0.1054(6) 0.0606(3) 0.033(2) Uani 1 1 d U
C4G C 0.8333(10) 0.0600(5) 0.1124(3) 0.0277(19) Uani 1 1 d U
C17C C 0.0431(12) 0.8662(6) 0.3119(3) 0.038(2) Uani 1 1 d U
H17G H -0.0294 0.8520 0.3089 0.045 Uiso 1 1 calc R
C15A C 0.6422(11) 0.9475(6) 0.4811(3) 0.0343(19) Uani 1 1 d U
H15E H 0.6853 0.9320 0.5002 0.041 Uiso 1 1 calc R
C13B C 0.0523(12) 0.2245(7) 0.4556(4) 0.039(2) Uani 1 1 d U
H13F H 0.0412 0.1894 0.4454 0.047 Uiso 1 1 calc R
C5D C 0.8723(10) 0.5321(5) 0.0790(3) 0.0298(19) Uani 1 1 d U
H5D H 0.9354 0.5545 0.0766 0.036 Uiso 1 1 calc R
C6E C 0.8151(11) 0.5233(6) 0.4289(3) 0.035(2) Uani 1 1 d U
C18 C 0.4145(14) 0.6061(7) 0.1833(4) 0.046(2) Uani 1 1 d U
H18D H 0.4888 0.5973 0.1824 0.055 Uiso 1 1 calc R
C21C C 0.2255(12) 0.8800(6) 0.3446(3) 0.036(2) Uani 1 1 d U
H21G H 0.2777 0.8753 0.3640 0.043 Uiso 1 1 calc R
C6F C 0.4128(11) 0.3032(5) 0.0717(3) 0.032(2) Uani 1 1 d U
C13D C 0.6136(11) 0.4924(6) 0.0431(4) 0.040(2) Uani 1 1 d U
H13 H 0.6174 0.4617 0.0530 0.049 Uiso 1 1 calc R
C18F C 0.2682(14) 0.1235(7) 0.2182(4) 0.045(2) Uani 1 1 d U
H18B H 0.2373 0.1259 0.2389 0.054 Uiso 1 1 calc R
C9F C 0.5065(19) 0.3451(11) 0.0348(6) 0.077(5) Uani 1 1 d U
H9FA H 0.4371 0.3558 0.0221 0.093 Uiso 1 1 calc R
H9FB H 0.5364 0.3740 0.0529 0.093 Uiso 1 1 calc R
C6A C 0.8383(10) 1.0189(5) 0.4264(3) 0.026(2) Uani 1 1 d U
C2D C 0.8015(11) 0.6228(6) 0.0712(3) 0.032(2) Uani 1 1 d U
H2D H 0.8816 0.6191 0.0700 0.038 Uiso 1 1 calc R
C15F C 0.1620(11) 0.2065(7) 0.0150(4) 0.040(2) Uani 1 1 d U
H15B H 0.1858 0.1830 -0.0030 0.048 Uiso 1 1 calc R
C2B C 0.2289(11) 0.3382(6) 0.4277(3) 0.033(2) Uani 1 1 d U
H2B H 0.3103 0.3342 0.4304 0.039 Uiso 1 1 calc R
C19G C 0.8766(16) 0.2663(8) 0.2131(4) 0.054(2) Uani 1 1 d U
C12 C 0.1330(10) 0.7010(6) 0.0121(3) 0.034(2) Uani 1 1 d U
H12D H 0.1626 0.6780 -0.0049 0.041 Uiso 1 1 calc R
C9E C 0.9530(13) 0.5813(7) 0.4602(5) 0.051(3) Uani 1 1 d U
H9EA H 0.9067 0.5932 0.4780 0.061 Uiso 1 1 calc R
H9EB H 0.9422 0.6045 0.4427 0.061 Uiso 1 1 calc R
C1 C 0.2559(11) 0.6082(6) 0.0625(3) 0.034(2) Uani 1 1 d U
C8E C 0.6977(17) 0.1948(7) 0.3980(5) 0.058(3) Uani 1 1 d U
H8EA H 0.6690 0.2058 0.3760 0.087 Uiso 1 1 calc R
H8EB H 0.6568 0.1640 0.4005 0.087 Uiso 1 1 calc R
H8EC H 0.7756 0.1870 0.3985 0.087 Uiso 1 1 calc R
C23F C 0.3416(14) 0.2701(6) 0.1902(3) 0.040(2) Uani 1 1 d U
H23B H 0.2767 0.2457 0.1840 0.047 Uiso 1 1 calc R
C15 C 0.0355(11) 0.7338(6) 0.0552(4) 0.035(2) Uani 1 1 d U
H15D H -0.0116 0.7361 0.0722 0.042 Uiso 1 1 calc R
C22B C 0.1896(16) 0.4408(8) 0.2666(5) 0.059(3) Uani 1 1 d U
H22S H 0.1680 0.4767 0.2717 0.088 Uiso 1 1 calc R
H22T H 0.1541 0.4258 0.2434 0.088 Uiso 1 1 calc R
H22U H 0.2695 0.4395 0.2677 0.088 Uiso 1 1 calc R
C11D C 0.5727(12) 0.5741(6) 0.0324(4) 0.040(2) Uani 1 1 d U
H11 H 0.5428 0.6075 0.0339 0.048 Uiso 1 1 calc R
C14A C 0.6584(12) 0.9975(6) 0.4736(4) 0.039(2) Uani 1 1 d U
H14E H 0.7127 1.0222 0.4855 0.046 Uiso 1 1 calc R
C4B C 0.1953(10) 0.2502(6) 0.3938(3) 0.0307(19) Uani 1 1 d U
C5E C 0.7915(12) 0.4673(6) 0.4180(3) 0.036(2) Uani 1 1 d U
H5E H 0.8572 0.4451 0.4201 0.043 Uiso 1 1 calc R
C25D C 0.8016(16) 0.5551(8) 0.2206(5) 0.057(3) Uani 1 1 d U
H25A H 0.7242 0.5448 0.2186 0.086 Uiso 1 1 calc R
H25B H 0.8181 0.5852 0.2386 0.086 Uiso 1 1 calc R
H25C H 0.8480 0.5267 0.2266 0.086 Uiso 1 1 calc R
C13 C 0.1501(11) 0.7546(6) 0.0190(4) 0.035(2) Uani 1 1 d U
H13D H 0.1948 0.7738 0.0076 0.042 Uiso 1 1 calc R
C8 C 0.3077(14) 0.4998(6) 0.1072(4) 0.046(3) Uani 1 1 d U
H8A H 0.2860 0.4632 0.1023 0.070 Uiso 1 1 calc R
H8B H 0.2771 0.5163 0.1275 0.070 Uiso 1 1 calc R
H8C H 0.3880 0.5033 0.1118 0.070 Uiso 1 1 calc R
C23D C 0.8243(16) 0.5688(8) 0.1862(4) 0.054(3) Uani 1 1 d U
H23 H 0.7756 0.5981 0.1819 0.065 Uiso 1 1 calc R
C2E C 0.7316(10) 0.3755(5) 0.4256(3) 0.0288(19) Uani 1 1 d U
H2E H 0.8128 0.3795 0.4267 0.035 Uiso 1 1 calc R
C14E C 0.6513(13) 0.4967(6) 0.4820(4) 0.041(2) Uani 1 1 d U
H14A H 0.7062 0.5214 0.4935 0.049 Uiso 1 1 calc R
C4C C 0.2215(10) 0.7552(6) 0.3902(3) 0.0305(19) Uani 1 1 d U
C1A C 0.7106(11) 0.8247(6) 0.4371(3) 0.035(2) Uani 1 1 d U
C9A C 0.9582(14) 1.0802(7) 0.4641(4) 0.051(3) Uani 1 1 d U
H9AA H 0.9043 1.0932 0.4793 0.061 Uiso 1 1 calc R
H9AB H 0.9572 1.1023 0.4461 0.061 Uiso 1 1 calc R
C7F C 0.2693(12) 0.0187(6) 0.0701(4) 0.043(3) Uani 1 1 d U
H7FA H 0.2859 0.0047 0.0469 0.052 Uiso 1 1 calc R
H7FB H 0.1886 0.0181 0.0694 0.052 Uiso 1 1 calc R
C25 C 0.3141(15) 0.8149(7) 0.2211(4) 0.050(3) Uani 1 1 d U
H25M H 0.3814 0.8364 0.2266 0.074 Uiso 1 1 calc R
H25N H 0.3102 0.7942 0.2393 0.074 Uiso 1 1 calc R
H25O H 0.2501 0.8368 0.2191 0.074 Uiso 1 1 calc R
C10 C 0.5757(13) 0.8453(8) 0.0199(5) 0.053(3) Uani 1 1 d U
H10M H 0.5669 0.8143 0.0025 0.079 Uiso 1 1 calc R
H10N H 0.6375 0.8413 0.0379 0.079 Uiso 1 1 calc R
H10O H 0.5902 0.8752 0.0091 0.079 Uiso 1 1 calc R
C23E C 0.6246(15) 0.4303(7) 0.3121(4) 0.050(3) Uani 1 1 d U
H23A H 0.5680 0.4045 0.3147 0.060 Uiso 1 1 calc R
C14 C 0.0900(11) 0.7760(6) 0.0456(4) 0.036(2) Uani 1 1 d U
H14D H 0.0869 0.8113 0.0551 0.043 Uiso 1 1 calc R
C16G C 0.7740(14) 0.1910(7) 0.1616(4) 0.045(2) Uani 1 1 d U
C21E C 0.6887(13) 0.2968(6) 0.3430(4) 0.042(2) Uani 1 1 d U
H21A H 0.7463 0.3132 0.3598 0.051 Uiso 1 1 calc R
C9 C 0.4728(13) 0.8534(8) 0.0357(5) 0.049(3) Uani 1 1 d U
H9A H 0.4790 0.8859 0.0522 0.059 Uiso 1 1 calc R
H9B H 0.4091 0.8554 0.0176 0.059 Uiso 1 1 calc R
C25E C 0.5832(15) 0.4489(8) 0.2775(4) 0.051(3) Uani 1 1 d U
H25D H 0.5157 0.4681 0.2794 0.077 Uiso 1 1 calc R
H25E H 0.5680 0.4190 0.2592 0.077 Uiso 1 1 calc R
H25F H 0.6395 0.4712 0.2720 0.077 Uiso 1 1 calc R
C17D C 0.6805(13) 0.7080(7) 0.1789(4) 0.045(2) Uani 1 1 d U
H17 H 0.6052 0.6992 0.1780 0.054 Uiso 1 1 calc R
C8D C 0.7886(17) 0.8019(7) 0.1052(5) 0.060(4) Uani 1 1 d U
H8DA H 0.7626 0.8359 0.1011 0.090 Uiso 1 1 calc R
H8DB H 0.8691 0.8025 0.1091 0.090 Uiso 1 1 calc R
H8DC H 0.7612 0.7931 0.1255 0.090 Uiso 1 1 calc R
C15B C 0.1278(11) 0.2985(6) 0.4904(3) 0.036(2) Uani 1 1 d U
H15F H 0.1730 0.3216 0.5076 0.043 Uiso 1 1 calc R
C11B C 0.0359(11) 0.3123(6) 0.4675(4) 0.037(2) Uani 1 1 d U
H11F H 0.0104 0.3460 0.4660 0.045 Uiso 1 1 calc R
C2 C 0.2953(10) 0.6639(5) 0.0741(3) 0.0282(19) Uani 1 1 d U
H2 H 0.3739 0.6687 0.0714 0.034 Uiso 1 1 calc R
C9D C 0.9963(13) 0.4196(7) 0.0374(5) 0.048(3) Uani 1 1 d U
H9DA H 0.9334 0.4068 0.0194 0.057 Uiso 1 1 calc R
H9DB H 1.0027 0.3970 0.0553 0.057 Uiso 1 1 calc R
C5B C 0.2834(10) 0.2419(5) 0.4218(3) 0.0294(19) Uani 1 1 d U
H5B H 0.3496 0.2651 0.4242 0.035 Uiso 1 1 calc R
C7A C 0.6959(15) 0.7352(6) 0.4272(4) 0.046(3) Uani 1 1 d U
H7AA H 0.6152 0.7350 0.4266 0.055 Uiso 1 1 calc R
H7AB H 0.7309 0.7326 0.4510 0.055 Uiso 1 1 calc R
C21F C 0.3558(13) 0.1163(6) 0.1584(4) 0.040(2) Uani 1 1 d U
H21B H 0.3858 0.1137 0.1376 0.047 Uiso 1 1 calc R
C14C C 0.1570(12) 0.7411(7) 0.4763(4) 0.043(2) Uani 1 1 d U
H14G H 0.2126 0.7222 0.4877 0.052 Uiso 1 1 calc R
C1B C 0.1989(11) 0.3929(6) 0.4394(3) 0.036(2) Uani 1 1 d U
C17F C 0.2178(13) 0.1482(6) 0.1920(4) 0.040(2) Uani 1 1 d U
H17B H 0.1547 0.1683 0.1945 0.048 Uiso 1 1 calc R
C12B C -0.0109(11) 0.2647(6) 0.4471(4) 0.038(2) Uani 1 1 d U
H12F H -0.0753 0.2618 0.4304 0.045 Uiso 1 1 calc R
C12C C 0.0090(12) 0.7598(7) 0.4403(4) 0.041(2) Uani 1 1 d U
H12G H -0.0545 0.7562 0.4232 0.050 Uiso 1 1 calc R
C25C C 0.0896(17) 0.6927(8) 0.2778(5) 0.058(3) Uani 1 1 d U
H25V H 0.1373 0.6637 0.2727 0.087 Uiso 1 1 calc R
H25W H 0.0751 0.7107 0.2578 0.087 Uiso 1 1 calc R
H25X H 0.0200 0.6799 0.2829 0.087 Uiso 1 1 calc R
C17 C 0.3577(13) 0.6312(7) 0.1583(4) 0.043(2) Uani 1 1 d U
H17D H 0.3920 0.6381 0.1395 0.051 Uiso 1 1 calc R
C7 C 0.2649(13) 0.5252(6) 0.0768(4) 0.043(3) Uani 1 1 d U
H7A H 0.2949 0.5086 0.0561 0.052 Uiso 1 1 calc R
H7B H 0.1838 0.5221 0.0719 0.052 Uiso 1 1 calc R
C17E C 0.4990(14) 0.2895(7) 0.3176(4) 0.044(2) Uani 1 1 d U
H17A H 0.4260 0.3015 0.3164 0.053 Uiso 1 1 calc R
C15C C 0.1415(11) 0.7933(7) 0.4850(4) 0.040(2) Uani 1 1 d U
H15G H 0.1851 0.8159 0.5030 0.048 Uiso 1 1 calc R
C13G C 0.6314(11) -0.0032(6) 0.0550(4) 0.040(2) Uani 1 1 d U
H13C H 0.6365 -0.0322 0.0667 0.048 Uiso 1 1 calc R
C20C C 0.2540(12) 0.9064(6) 0.3198(4) 0.037(2) Uani 1 1 d U
H20G H 0.3269 0.9200 0.3225 0.045 Uiso 1 1 calc R
C24A C 0.7403(14) 0.8871(7) 0.2973(4) 0.047(3) Uani 1 1 d U
H24P H 0.7989 0.9052 0.2894 0.070 Uiso 1 1 calc R
H24Q H 0.7081 0.8596 0.2790 0.070 Uiso 1 1 calc R
H24R H 0.7708 0.8722 0.3177 0.070 Uiso 1 1 calc R
C26F C 0.2466(12) 0.3517(7) 0.1448(4) 0.044(2) Uani 1 1 d U
H26B H 0.2439 0.3579 0.1205 0.053 Uiso 1 1 calc R
C5C C 0.3051(11) 0.7459(6) 0.4192(3) 0.034(2) Uani 1 1 d U
H5C H 0.3691 0.7708 0.4237 0.040 Uiso 1 1 calc R
C26 C 0.1263(12) 0.8292(7) 0.1392(4) 0.044(2) Uani 1 1 d U
H26D H 0.0815 0.8003 0.1241 0.052 Uiso 1 1 calc R
C12F C 0.0759(11) 0.2424(6) 0.0598(4) 0.040(2) Uani 1 1 d U
H12B H 0.0306 0.2461 0.0773 0.048 Uiso 1 1 calc R
C2A C 0.7447(11) 0.8730(6) 0.4239(3) 0.031(2) Uani 1 1 d U
H2A H 0.8265 0.8771 0.4269 0.037 Uiso 1 1 calc R
C31C C 0.4315(13) 0.7035(7) 0.3548(5) 0.050(3) Uani 1 1 d U
H31V H 0.4174 0.7336 0.3432 0.075 Uiso 1 1 calc R
H31W H 0.4961 0.6859 0.3475 0.075 Uiso 1 1 calc R
H31X H 0.4449 0.7146 0.3798 0.075 Uiso 1 1 calc R
C20F C 0.4083(14) 0.0928(7) 0.1854(4) 0.045(2) Uani 1 1 d U
H20B H 0.4750 0.0753 0.1833 0.054 Uiso 1 1 calc R
C1E C 0.6994(10) 0.3277(5) 0.4392(3) 0.031(2) Uani 1 1 d U
C20D C 0.9034(12) 0.7293(6) 0.1836(4) 0.043(2) Uani 1 1 d U
H20 H 0.9806 0.7348 0.1859 0.051 Uiso 1 1 calc R
C22 C 0.4210(15) 0.5630(8) 0.2354(4) 0.054(3) Uani 1 1 d U
H22M H 0.4970 0.5570 0.2316 0.082 Uiso 1 1 calc R
H22N H 0.3818 0.5299 0.2330 0.082 Uiso 1 1 calc R
H22O H 0.4206 0.5820 0.2586 0.082 Uiso 1 1 calc R
C22C C 0.2197(13) 0.9453(6) 0.2654(4) 0.042(3) Uani 1 1 d U
H22V H 0.1937 0.9806 0.2696 0.064 Uiso 1 1 calc R
H22W H 0.1900 0.9293 0.2419 0.064 Uiso 1 1 calc R
H22X H 0.3001 0.9459 0.2683 0.064 Uiso 1 1 calc R
C18G C 0.7759(15) 0.2442(7) 0.2166(4) 0.053(2) Uani 1 1 d U
H18C H 0.7433 0.2561 0.2364 0.064 Uiso 1 1 calc R
C11G C 0.5891(11) 0.0765(7) 0.0404(4) 0.040(2) Uani 1 1 d U
H11C H 0.5593 0.1098 0.0404 0.048 Uiso 1 1 calc R
C7E C 0.6847(17) 0.2378(7) 0.4274(5) 0.053(3) Uani 1 1 d U
H7EA H 0.6079 0.2385 0.4320 0.063 Uiso 1 1 calc R
H7EB H 0.7335 0.2324 0.4486 0.063 Uiso 1 1 calc R
C8C C 0.2299(14) 1.0105(6) 0.4025(5) 0.049(3) Uani 1 1 d U
H8CA H 0.1756 1.0009 0.3818 0.073 Uiso 1 1 calc R
H8CB H 0.3036 1.0029 0.3970 0.073 Uiso 1 1 calc R
H8CC H 0.2257 1.0474 0.4109 0.073 Uiso 1 1 calc R
C12E C 0.4976(13) 0.4589(6) 0.4464(4) 0.042(2) Uani 1 1 d U
H12A H 0.4332 0.4536 0.4297 0.050 Uiso 1 1 calc R
C14F C 0.1904(12) 0.2595(7) 0.0230(4) 0.043(2) Uani 1 1 d U
H14B H 0.2376 0.2775 0.0118 0.051 Uiso 1 1 calc R
C24 C 0.4277(15) 0.7551(7) 0.1871(4) 0.052(3) Uani 1 1 d U
H24M H 0.4334 0.7354 0.1644 0.078 Uiso 1 1 calc R
H24N H 0.4380 0.7321 0.2044 0.078 Uiso 1 1 calc R
H24O H 0.4845 0.7825 0.1929 0.078 Uiso 1 1 calc R
C11F C 0.0935(11) 0.1943(7) 0.0375(4) 0.040(2) Uani 1 1 d U
H11B H 0.0640 0.1612 0.0384 0.048 Uiso 1 1 calc R
C12D C 0.5515(12) 0.5354(6) 0.0525(4) 0.041(2) Uani 1 1 d U
H12 H 0.5037 0.5385 0.0693 0.049 Uiso 1 1 calc R
C5A C 0.8162(10) 0.9634(5) 0.4162(3) 0.0266(18) Uani 1 1 d U
H5A H 0.8807 0.9410 0.4204 0.032 Uiso 1 1 calc R
C14B C 0.1403(12) 0.2454(6) 0.4835(4) 0.038(2) Uani 1 1 d U
H14F H 0.1958 0.2262 0.4947 0.045 Uiso 1 1 calc R
C14G C 0.6809(11) 0.0028(6) 0.0264(4) 0.040(2) Uani 1 1 d U
H14C H 0.7231 -0.0226 0.0149 0.048 Uiso 1 1 calc R
C8A C 0.7278(15) 0.6911(7) 0.4025(4) 0.049(3) Uani 1 1 d U
H8AA H 0.7185 0.7004 0.3793 0.074 Uiso 1 1 calc R
H8AB H 0.6810 0.6609 0.4024 0.074 Uiso 1 1 calc R
H8AC H 0.8048 0.6831 0.4094 0.074 Uiso 1 1 calc R
C29F C 0.4948(12) 0.3321(6) 0.1544(4) 0.043(2) Uani 1 1 d U
H29B H 0.4880 0.3590 0.1391 0.051 Uiso 1 1 calc R
C29 C 0.3689(14) 0.8631(6) 0.1449(4) 0.047(3) Uani 1 1 d U
H29D H 0.3410 0.8773 0.1234 0.057 Uiso 1 1 calc R
C10A C 1.0697(14) 1.0807(8) 0.4844(5) 0.056(3) Uani 1 1 d U
H10P H 1.1223 1.0682 0.4690 0.084 Uiso 1 1 calc R
H10Q H 1.0697 1.0583 0.5019 0.084 Uiso 1 1 calc R
H10R H 1.0906 1.1159 0.4956 0.084 Uiso 1 1 calc R
C12G C 0.5726(11) 0.0415(6) 0.0633(4) 0.040(2) Uani 1 1 d U
H12C H 0.5291 0.0475 0.0812 0.048 Uiso 1 1 calc R
C20B C 0.2319(15) 0.3873(8) 0.3140(4) 0.054(2) Uani 1 1 d U
H20F H 0.3067 0.3887 0.3108 0.065 Uiso 1 1 calc R
C31 C 0.3634(15) 0.9083(6) 0.1750(4) 0.049(3) Uani 1 1 d U
H31M H 0.2870 0.9127 0.1789 0.073 Uiso 1 1 calc R
H31N H 0.3915 0.9400 0.1691 0.073 Uiso 1 1 calc R
H31O H 0.4082 0.9004 0.1960 0.073 Uiso 1 1 calc R
C1C C 0.2132(11) 0.8942(6) 0.4403(3) 0.034(2) Uani 1 1 d U
C17B C 0.0123(15) 0.3837(8) 0.3250(5) 0.054(2) Uani 1 1 d U
H17F H -0.0623 0.3823 0.3285 0.064 Uiso 1 1 calc R
C24E C 0.7244(15) 0.4002(8) 0.3066(4) 0.054(3) Uani 1 1 d U
H24D H 0.7729 0.4197 0.2956 0.081 Uiso 1 1 calc R
H24E H 0.7027 0.3673 0.2918 0.081 Uiso 1 1 calc R
H24F H 0.7631 0.3937 0.3289 0.081 Uiso 1 1 calc R
C29G C 0.9866(13) -0.0050(6) 0.1567(4) 0.043(2) Uani 1 1 d U
H29C H 0.9772 -0.0385 0.1407 0.052 Uiso 1 1 calc R
C13E C 0.5660(14) 0.5038(7) 0.4548(4) 0.045(2) Uani 1 1 d U
H13A H 0.5566 0.5337 0.4440 0.053 Uiso 1 1 calc R
C25F C 0.4418(14) 0.2368(6) 0.1981(4) 0.044(3) Uani 1 1 d U
H25G H 0.4579 0.2166 0.1767 0.065 Uiso 1 1 calc R
H25H H 0.4259 0.2135 0.2138 0.065 Uiso 1 1 calc R
H25I H 0.5054 0.2590 0.2089 0.065 Uiso 1 1 calc R
C11 C 0.0645(10) 0.6873(6) 0.0346(3) 0.034(2) Uani 1 1 d U
H11D H 0.0413 0.6534 0.0361 0.041 Uiso 1 1 calc R
C19 C 0.3645(15) 0.5942(7) 0.2090(4) 0.049(2) Uani 1 1 d U
C22G C 0.9287(17) 0.3063(8) 0.2413(5) 0.060(3) Uani 1 1 d U
H22J H 0.8725 0.3293 0.2495 0.091 Uiso 1 1 calc R
H22K H 0.9830 0.3263 0.2327 0.091 Uiso 1 1 calc R
H22L H 0.9652 0.2898 0.2602 0.091 Uiso 1 1 calc R
C2G C 0.8211(11) 0.1285(6) 0.0757(3) 0.033(2) Uani 1 1 d U
H2G H 0.9001 0.1239 0.0732 0.039 Uiso 1 1 calc R
C15G C 0.6593(11) 0.0519(6) 0.0171(4) 0.040(2) Uani 1 1 d U
H15C H 0.6857 0.0659 -0.0009 0.048 Uiso 1 1 calc R
C19C C 0.1808(12) 0.9140(6) 0.2911(4) 0.0389(19) Uani 1 1 d U
C23B C 0.1327(15) 0.2250(8) 0.3151(4) 0.051(3) Uani 1 1 d U
H23F H 0.0981 0.2593 0.3195 0.062 Uiso 1 1 calc R
C5F C 0.3942(12) 0.2526(5) 0.0821(3) 0.033(2) Uani 1 1 d U
H5F H 0.4535 0.2274 0.0783 0.039 Uiso 1 1 calc R
C22D C 0.9023(14) 0.7983(8) 0.2362(5) 0.055(3) Uani 1 1 d U
H22A H 0.9813 0.7922 0.2397 0.082 Uiso 1 1 calc R
H22B H 0.8727 0.7958 0.2575 0.082 Uiso 1 1 calc R
H22C H 0.8894 0.8327 0.2301 0.082 Uiso 1 1 calc R
C20G C 0.9218(16) 0.2484(7) 0.1842(4) 0.051(2) Uani 1 1 d U
H20C H 0.9926 0.2612 0.1825 0.062 Uiso 1 1 calc R
C31F C 0.5846(12) 0.2977(6) 0.1446(4) 0.044(3) Uani 1 1 d U
H31G H 0.5815 0.2662 0.1548 0.066 Uiso 1 1 calc R
H31H H 0.6557 0.3155 0.1531 0.066 Uiso 1 1 calc R
H31I H 0.5757 0.2888 0.1195 0.066 Uiso 1 1 calc R
C8B C 0.2059(17) 0.5019(7) 0.3937(5) 0.057(3) Uani 1 1 d U
H8BA H 0.1397 0.4978 0.3763 0.086 Uiso 1 1 calc R
H8BB H 0.2680 0.4865 0.3834 0.086 Uiso 1 1 calc R
H8BC H 0.2218 0.5386 0.4020 0.086 Uiso 1 1 calc R
C18C C 0.0769(12) 0.8933(6) 0.2876(3) 0.039(2) Uani 1 1 d U
H18G H 0.0260 0.8974 0.2678 0.046 Uiso 1 1 calc R
C22F C 0.4145(16) 0.0677(7) 0.2434(4) 0.054(3) Uani 1 1 d U
H22G H 0.4270 0.0916 0.2653 0.082 Uiso 1 1 calc R
H22H H 0.4849 0.0543 0.2378 0.082 Uiso 1 1 calc R
H22I H 0.3662 0.0391 0.2456 0.082 Uiso 1 1 calc R
C27A C 0.4795(12) 1.0095(6) 0.3471(4) 0.040(3) Uani 1 1 d U
H27P H 0.4575 0.9942 0.3230 0.060 Uiso 1 1 calc R
H27Q H 0.4325 1.0385 0.3530 0.060 Uiso 1 1 calc R
H27R H 0.4718 0.9835 0.3619 0.060 Uiso 1 1 calc R
C11E C 0.5432(12) 0.4230(6) 0.4675(4) 0.038(2) Uani 1 1 d U
H11A H 0.5145 0.3895 0.4675 0.046 Uiso 1 1 calc R
C20A C 0.7319(16) 0.7476(7) 0.3163(4) 0.053(2) Uani 1 1 d U
H20E H 0.8037 0.7341 0.3180 0.064 Uiso 1 1 calc R
C31A C 0.9371(12) 0.9758(6) 0.3539(4) 0.042(3) Uani 1 1 d U
H31P H 0.9461 0.9768 0.3789 0.063 Uiso 1 1 calc R
H31Q H 1.0022 0.9914 0.3478 0.063 Uiso 1 1 calc R
H31R H 0.9280 0.9400 0.3424 0.063 Uiso 1 1 calc R
C23A C 0.6511(13) 0.9252(7) 0.3066(4) 0.045(3) Uani 1 1 d U
H23E H 0.5912 0.9043 0.3127 0.054 Uiso 1 1 calc R
C21B C 0.2016(14) 0.3621(8) 0.3400(4) 0.051(2) Uani 1 1 d U
H21F H 0.2560 0.3466 0.3545 0.061 Uiso 1 1 calc R
C20 C 0.2585(14) 0.6089(7) 0.2114(4) 0.048(2) Uani 1 1 d U
H20D H 0.2242 0.6006 0.2298 0.058 Uiso 1 1 calc R
C8G C 0.8328(15) 0.3101(7) 0.0971(5) 0.051(3) Uani 1 1 d U
H8GA H 0.9082 0.3145 0.0927 0.077 Uiso 1 1 calc R
H8GB H 0.8341 0.3031 0.1207 0.077 Uiso 1 1 calc R
H8GC H 0.7926 0.3417 0.0943 0.077 Uiso 1 1 calc R
C7D C 0.7478(17) 0.7633(7) 0.0750(5) 0.055(4) Uani 1 1 d U
H7DA H 0.6665 0.7618 0.0710 0.066 Uiso 1 1 calc R
H7DB H 0.7739 0.7720 0.0542 0.066 Uiso 1 1 calc R
C19B C 0.1536(15) 0.4101(8) 0.2931(5) 0.055(2) Uani 1 1 d U
C2F C 0.3216(11) 0.1583(5) 0.0742(3) 0.032(2) Uani 1 1 d U
H2F H 0.4009 0.1602 0.0716 0.038 Uiso 1 1 calc R
C6B C 0.3073(10) 0.1906(6) 0.4337(3) 0.030(2) Uani 1 1 d U
C7B C 0.1875(17) 0.4755(7) 0.4234(5) 0.055(3) Uani 1 1 d U
H7BA H 0.2329 0.4926 0.4449 0.066 Uiso 1 1 calc R
H7BB H 0.1094 0.4774 0.4266 0.066 Uiso 1 1 calc R
C26A C 0.5959(12) 1.0280(6) 0.3525(4) 0.040(2) Uani 1 1 d U
H26E H 0.6127 1.0438 0.3773 0.048 Uiso 1 1 calc R
C9B C 0.4443(14) 0.1489(7) 0.4654(4) 0.048(3) Uani 1 1 d U
H9BA H 0.4353 0.1172 0.4481 0.057 Uiso 1 1 calc R
H9BB H 0.3968 0.1455 0.4829 0.057 Uiso 1 1 calc R
C13F C 0.1356(12) 0.2815(7) 0.0512(4) 0.041(2) Uani 1 1 d U
H13B H 0.1398 0.3165 0.0619 0.049 Uiso 1 1 calc R
C7G C 0.7776(15) 0.2666(7) 0.0724(4) 0.049(3) Uani 1 1 d U
H7GA H 0.6975 0.2673 0.0728 0.059 Uiso 1 1 calc R
H7GB H 0.7905 0.2697 0.0488 0.059 Uiso 1 1 calc R
C11C C 0.0473(11) 0.8079(7) 0.4621(4) 0.042(2) Uani 1 1 d U
H11G H 0.0177 0.8411 0.4616 0.050 Uiso 1 1 calc R
C10B C 0.5607(14) 0.1560(7) 0.4819(4) 0.051(3) Uani 1 1 d U
H10S H 0.6082 0.1545 0.4641 0.077 Uiso 1 1 calc R
H10T H 0.5799 0.1286 0.4957 0.077 Uiso 1 1 calc R
H10U H 0.5709 0.1895 0.4968 0.077 Uiso 1 1 calc R
C6G C 0.9029(10) -0.0188(6) 0.0738(3) 0.031(2) Uani 1 1 d U
C21A C 0.7082(15) 0.7867(7) 0.3410(4) 0.049(2) Uani 1 1 d U
H21E H 0.7607 0.7968 0.3610 0.059 Uiso 1 1 calc R
C19F C 0.3615(15) 0.0955(7) 0.2154(4) 0.048(2) Uani 1 1 d U
C12A C 0.5112(12) 0.9605(6) 0.4355(4) 0.039(2) Uani 1 1 d U
H12E H 0.4515 0.9547 0.4171 0.047 Uiso 1 1 calc R
C19D C 0.8447(13) 0.7576(7) 0.2070(4) 0.050(2) Uani 1 1 d U
C1G C 0.7762(11) 0.1742(6) 0.0613(4) 0.036(2) Uani 1 1 d U
C26G C 0.7370(14) -0.0234(7) 0.1484(5) 0.048(3) Uani 1 1 d U
H26C H 0.7286 -0.0399 0.1237 0.058 Uiso 1 1 calc R
C8F C 0.3218(13) -0.0128(6) 0.0958(5) 0.046(3) Uani 1 1 d U
H8FA H 0.2929 -0.0483 0.0895 0.069 Uiso 1 1 calc R
H8FB H 0.3056 0.0016 0.1187 0.069 Uiso 1 1 calc R
H8FC H 0.4015 -0.0125 0.0960 0.069 Uiso 1 1 calc R
C26B C -0.0049(11) 0.1695(7) 0.3633(5) 0.046(3) Uani 1 1 d U
H26F H -0.0363 0.1969 0.3792 0.055 Uiso 1 1 calc R
C10C C 0.5690(16) 0.6601(9) 0.4829(5) 0.063(4) Uani 1 1 d U
H10V H 0.6219 0.6580 0.4667 0.094 Uiso 1 1 calc R
H10W H 0.5839 0.6335 0.4975 0.094 Uiso 1 1 calc R
H10X H 0.5758 0.6941 0.4973 0.094 Uiso 1 1 calc R
C28A C 0.6132(13) 1.0723(6) 0.3316(4) 0.042(3) Uani 1 1 d U
H28P H 0.6889 1.0858 0.3379 0.063 Uiso 1 1 calc R
H28Q H 0.5623 1.1000 0.3370 0.063 Uiso 1 1 calc R
H28R H 0.5991 1.0589 0.3069 0.063 Uiso 1 1 calc R
C25A C 0.6011(14) 0.9466(7) 0.2738(4) 0.048(3) Uani 1 1 d U
H25P H 0.5420 0.9700 0.2790 0.072 Uiso 1 1 calc R
H25Q H 0.5715 0.9181 0.2558 0.072 Uiso 1 1 calc R
H25R H 0.6582 0.9654 0.2656 0.072 Uiso 1 1 calc R
C15E C 0.6393(12) 0.4461(6) 0.4887(4) 0.037(2) Uani 1 1 d U
H15A H 0.6873 0.4301 0.5046 0.045 Uiso 1 1 calc R
C29A C 0.8383(13) 1.0049(6) 0.3427(4) 0.041(2) Uani 1 1 d U
H29E H 0.8450 1.0390 0.3581 0.049 Uiso 1 1 calc R
C25G C 0.8253(14) 0.0588(7) 0.2260(4) 0.044(3) Uani 1 1 d U
H25J H 0.7577 0.0375 0.2216 0.066 Uiso 1 1 calc R
H25K H 0.8188 0.0882 0.2440 0.066 Uiso 1 1 calc R
H25L H 0.8877 0.0381 0.2336 0.066 Uiso 1 1 calc R
C1D C 0.7563(11) 0.6713(6) 0.0593(3) 0.034(2) Uani 1 1 d U
C26C C 0.0917(17) 0.6509(8) 0.3564(6) 0.065(3) Uani 1 1 d U
H26G H 0.1115 0.6462 0.3810 0.078 Uiso 1 1 calc R
C6C C 0.3345(11) 0.6940(6) 0.4284(4) 0.035(2) Uani 1 1 d U
C21 C 0.2007(14) 0.6361(7) 0.1872(4) 0.045(2) Uani 1 1 d U
H21D H 0.1282 0.6473 0.1890 0.054 Uiso 1 1 calc R
C24C C 0.2362(16) 0.7620(7) 0.2996(5) 0.056(3) Uani 1 1 d U
H24V H 0.2581 0.7909 0.3182 0.083 Uiso 1 1 calc R
H24W H 0.2089 0.7751 0.2783 0.083 Uiso 1 1 calc R
H24X H 0.2998 0.7404 0.2962 0.083 Uiso 1 1 calc R
C25B C 0.0704(15) 0.1956(8) 0.2813(4) 0.053(3) Uani 1 1 d U
H25S H 0.0927 0.1597 0.2784 0.079 Uiso 1 1 calc R
H25T H 0.0877 0.2115 0.2619 0.079 Uiso 1 1 calc R
H25U H -0.0087 0.1970 0.2819 0.079 Uiso 1 1 calc R
C30A C 0.8446(13) 1.0160(7) 0.3058(4) 0.044(3) Uani 1 1 d U
H30P H 0.8472 0.9834 0.2902 0.066 Uiso 1 1 calc R
H30Q H 0.9109 1.0369 0.3062 0.066 Uiso 1 1 calc R
H30R H 0.7796 1.0348 0.2978 0.066 Uiso 1 1 calc R
C26E C 0.4964(17) 0.5120(8) 0.3607(5) 0.059(3) Uani 1 1 d U
H26A H 0.4688 0.4925 0.3775 0.071 Uiso 1 1 calc R
C15D C 0.6476(12) 0.5530(6) 0.0093(4) 0.041(2) Uani 1 1 d U
H15 H 0.6766 0.5693 -0.0072 0.049 Uiso 1 1 calc R
C24G C 0.9450(13) 0.1144(6) 0.1998(4) 0.041(3) Uani 1 1 d U
H24J H 1.0063 0.0982 0.2125 0.061 Uiso 1 1 calc R
H24K H 0.9289 0.1470 0.2135 0.061 Uiso 1 1 calc R
H24L H 0.9649 0.1210 0.1779 0.061 Uiso 1 1 calc R
C6D C 0.8841(10) 0.4774(6) 0.0683(3) 0.032(2) Uani 1 1 d U
C9C C 0.4608(16) 0.6527(9) 0.4644(5) 0.060(4) Uani 1 1 d U
H9CA H 0.4087 0.6472 0.4802 0.071 Uiso 1 1 calc R
H9CB H 0.4574 0.6217 0.4465 0.071 Uiso 1 1 calc R
C11A C 0.5495(11) 0.9256(6) 0.4591(4) 0.038(2) Uani 1 1 d U
H11E H 0.5168 0.8930 0.4596 0.046 Uiso 1 1 calc R
C30G C 1.0270(14) -0.0171(7) 0.1931(4) 0.046(3) Uani 1 1 d U
H30J H 1.0275 0.0144 0.2099 0.069 Uiso 1 1 calc R
H30K H 1.1015 -0.0304 0.1940 0.069 Uiso 1 1 calc R
H30L H 0.9777 -0.0430 0.1985 0.069 Uiso 1 1 calc R
C19E C 0.6280(14) 0.2306(7) 0.2960(4) 0.047(2) Uani 1 1 d U
C27B C -0.0861(12) 0.1565(7) 0.3317(5) 0.051(3) Uani 1 1 d U
H27S H -0.0670 0.1754 0.3139 0.076 Uiso 1 1 calc R
H27T H -0.1594 0.1662 0.3368 0.076 Uiso 1 1 calc R
H27U H -0.0858 0.1194 0.3235 0.076 Uiso 1 1 calc R
C10E C 1.0713(13) 0.5831(7) 0.4762(5) 0.052(3) Uani 1 1 d U
H10D H 1.1172 0.5740 0.4582 0.078 Uiso 1 1 calc R
H10E H 1.0824 0.5586 0.4925 0.078 Uiso 1 1 calc R
H10F H 1.0915 0.6179 0.4884 0.078 Uiso 1 1 calc R
C28 C 0.1131(13) 0.8762(7) 0.1202(4) 0.045(3) Uani 1 1 d U
H28M H 0.1363 0.9076 0.1365 0.067 Uiso 1 1 calc R
H28N H 0.0359 0.8787 0.1102 0.067 Uiso 1 1 calc R
H28O H 0.1586 0.8722 0.1018 0.067 Uiso 1 1 calc R
C27F C 0.2824(13) 0.4043(7) 0.1680(4) 0.044(3) Uani 1 1 d U
H27G H 0.2592 0.4049 0.1906 0.066 Uiso 1 1 calc R
H27H H 0.2479 0.4324 0.1570 0.066 Uiso 1 1 calc R
H27I H 0.3624 0.4086 0.1709 0.066 Uiso 1 1 calc R
C18D C 0.7359(13) 0.7462(7) 0.2050(4) 0.051(2) Uani 1 1 d U
H18 H 0.6960 0.7642 0.2216 0.061 Uiso 1 1 calc R
C29C C 0.3332(13) 0.6671(7) 0.3455(5) 0.050(3) Uani 1 1 d U
H29G H 0.3422 0.6414 0.3617 0.060 Uiso 1 1 calc R
C30D C 0.8995(19) 0.4402(9) 0.1793(5) 0.067(4) Uani 1 1 d U
H30A H 0.9362 0.4629 0.1998 0.100 Uiso 1 1 calc R
H30B H 0.9379 0.4076 0.1765 0.100 Uiso 1 1 calc R
H30C H 0.8232 0.4336 0.1821 0.100 Uiso 1 1 calc R
C27C C -0.0243(16) 0.6670(8) 0.3525(6) 0.063(4) Uani 1 1 d U
H27V H -0.0290 0.7014 0.3657 0.095 Uiso 1 1 calc R
H27W H -0.0691 0.6425 0.3611 0.095 Uiso 1 1 calc R
H27X H -0.0515 0.6677 0.3281 0.095 Uiso 1 1 calc R
C28F C 0.1264(12) 0.3344(7) 0.1480(4) 0.046(3) Uani 1 1 d U
H28G H 0.1075 0.3012 0.1332 0.068 Uiso 1 1 calc R
H28H H 0.0746 0.3603 0.1407 0.068 Uiso 1 1 calc R
H28I H 0.1224 0.3311 0.1720 0.068 Uiso 1 1 calc R
C24D C 0.9381(16) 0.5902(8) 0.1910(5) 0.058(3) Uani 1 1 d U
H24A H 0.9837 0.5753 0.2092 0.088 Uiso 1 1 calc R
H24B H 0.9374 0.6277 0.1976 0.088 Uiso 1 1 calc R
H24C H 0.9683 0.5818 0.1694 0.088 Uiso 1 1 calc R
C17G C 0.7244(15) 0.2067(7) 0.1926(4) 0.049(2) Uani 1 1 d U
H17C H 0.6580 0.1909 0.1957 0.059 Uiso 1 1 calc R
C13A C 0.5781(12) 1.0039(6) 0.4449(4) 0.039(2) Uani 1 1 d U
H13E H 0.5718 1.0336 0.4339 0.047 Uiso 1 1 calc R
C31G C 1.0780(13) 0.0255(6) 0.1466(4) 0.041(3) Uani 1 1 d U
H31J H 1.0571 0.0319 0.1230 0.061 Uiso 1 1 calc R
H31K H 1.1456 0.0058 0.1482 0.061 Uiso 1 1 calc R
H31L H 1.0904 0.0584 0.1622 0.061 Uiso 1 1 calc R
C20E C 0.7141(14) 0.2555(7) 0.3192(4) 0.045(2) Uani 1 1 d U
H20A H 0.7876 0.2448 0.3189 0.054 Uiso 1 1 calc R
C28G C 0.7678(15) -0.0677(7) 0.1696(5) 0.052(3) Uani 1 1 d U
H28J H 0.8407 -0.0801 0.1659 0.078 Uiso 1 1 calc R
H28K H 0.7135 -0.0961 0.1621 0.078 Uiso 1 1 calc R
H28L H 0.7687 -0.0549 0.1941 0.078 Uiso 1 1 calc R
C19A C 0.6524(17) 0.7272(7) 0.2888(4) 0.056(2) Uani 1 1 d U
C28B C 0.0094(12) 0.1197(7) 0.3813(5) 0.047(3) Uani 1 1 d U
H28S H 0.0458 0.0932 0.3670 0.070 Uiso 1 1 calc R
H28T H -0.0629 0.1067 0.3839 0.070 Uiso 1 1 calc R
H28U H 0.0542 0.1285 0.4040 0.070 Uiso 1 1 calc R
C18E C 0.5267(14) 0.2476(7) 0.2953(4) 0.048(2) Uani 1 1 d U
H18A H 0.4703 0.2301 0.2786 0.058 Uiso 1 1 calc R
C27 C 0.0770(13) 0.8405(7) 0.1720(4) 0.045(3) Uani 1 1 d U
H27M H 0.0715 0.8087 0.1816 0.067 Uiso 1 1 calc R
H27N H 0.0037 0.8545 0.1670 0.067 Uiso 1 1 calc R
H27O H 0.1240 0.8658 0.1887 0.067 Uiso 1 1 calc R
C18B C 0.0473(15) 0.4103(8) 0.2995(5) 0.056(2) Uani 1 1 d U
H18F H -0.0053 0.4289 0.2866 0.068 Uiso 1 1 calc R
C29E C 0.7382(19) 0.5325(10) 0.3499(6) 0.071(4) Uani 1 1 d U
H29A H 0.7422 0.5573 0.3719 0.085 Uiso 1 1 calc R
C28C C 0.1083(18) 0.5959(9) 0.3338(6) 0.070(4) Uani 1 1 d U
H28V H 0.0391 0.5841 0.3190 0.106 Uiso 1 1 calc R
H28W H 0.1305 0.5708 0.3492 0.106 Uiso 1 1 calc R
H28X H 0.1654 0.5992 0.3195 0.106 Uiso 1 1 calc R
C22E C 0.6525(15) 0.1803(7) 0.2728(4) 0.052(3) Uani 1 1 d U
H22D H 0.7241 0.1838 0.2655 0.077 Uiso 1 1 calc R
H22E H 0.5954 0.1738 0.2526 0.077 Uiso 1 1 calc R
H22F H 0.6534 0.1515 0.2858 0.077 Uiso 1 1 calc R
C22A C 0.6722(18) 0.6793(8) 0.2651(5) 0.063(3) Uani 1 1 d U
H22P H 0.6875 0.6882 0.2433 0.095 Uiso 1 1 calc R
H22Q H 0.6069 0.6565 0.2609 0.095 Uiso 1 1 calc R
H22R H 0.7352 0.6616 0.2758 0.095 Uiso 1 1 calc R
C30F C 0.5353(13) 0.3603(6) 0.1925(4) 0.045(3) Uani 1 1 d U
H30G H 0.4793 0.3841 0.1999 0.067 Uiso 1 1 calc R
H30H H 0.6041 0.3795 0.1932 0.067 Uiso 1 1 calc R
H30I H 0.5476 0.3346 0.2080 0.067 Uiso 1 1 calc R
C18A C 0.5581(16) 0.7518(7) 0.2845(4) 0.054(2) Uani 1 1 d U
H18E H 0.5057 0.7403 0.2647 0.064 Uiso 1 1 calc R
C29D C 0.9011(18) 0.4663(9) 0.1472(5) 0.065(4) Uani 1 1 d U
H29 H 0.8773 0.4389 0.1270 0.078 Uiso 1 1 calc R
C31E C 0.8534(18) 0.5145(9) 0.3487(6) 0.072(4) Uani 1 1 d U
H31D H 0.8671 0.4861 0.3619 0.108 Uiso 1 1 calc R
H31E H 0.9054 0.5431 0.3587 0.108 Uiso 1 1 calc R
H31F H 0.8628 0.5028 0.3247 0.108 Uiso 1 1 calc R
C26D C 0.6458(14) 0.4858(7) 0.1376(5) 0.053(3) Uani 1 1 d U
H26 H 0.5985 0.5045 0.1212 0.063 Uiso 1 1 calc R
C27E C 0.4108(17) 0.5050(8) 0.3312(5) 0.062(3) Uani 1 1 d U
H27D H 0.4212 0.5304 0.3163 0.093 Uiso 1 1 calc R
H27E H 0.3390 0.5096 0.3389 0.093 Uiso 1 1 calc R
H27F H 0.4140 0.4702 0.3183 0.093 Uiso 1 1 calc R
C30E C 0.6940(19) 0.5640(9) 0.3206(6) 0.072(4) Uani 1 1 d U
H30D H 0.7027 0.5441 0.2982 0.109 Uiso 1 1 calc R
H30E H 0.7356 0.5967 0.3240 0.109 Uiso 1 1 calc R
H30F H 0.6161 0.5709 0.3211 0.109 Uiso 1 1 calc R
C28D C 0.6455(14) 0.4276(7) 0.1200(5) 0.053(3) Uani 1 1 d U
H28A H 0.6634 0.4260 0.0966 0.079 Uiso 1 1 calc R
H28B H 0.5726 0.4119 0.1188 0.079 Uiso 1 1 calc R
H28C H 0.7004 0.4090 0.1335 0.079 Uiso 1 1 calc R
C30 C 0.4912(15) 0.8507(7) 0.1428(4) 0.051(3) Uani 1 1 d U
H30M H 0.5256 0.8400 0.1644 0.077 Uiso 1 1 calc R
H30N H 0.5299 0.8814 0.1390 0.077 Uiso 1 1 calc R
H30O H 0.4953 0.8227 0.1236 0.077 Uiso 1 1 calc R
C29B C 0.2398(17) 0.1403(8) 0.3557(4) 0.055(3) Uani 1 1 d U
H29F H 0.2319 0.1236 0.3761 0.066 Uiso 1 1 calc R
C30B C 0.1997(17) 0.0982(7) 0.3229(4) 0.057(3) Uani 1 1 d U
H30S H 0.1243 0.0868 0.3235 0.085 Uiso 1 1 calc R
H30T H 0.2481 0.0687 0.3229 0.085 Uiso 1 1 calc R
H30U H 0.2017 0.1132 0.3019 0.085 Uiso 1 1 calc R
C27D C 0.5942(14) 0.4897(7) 0.1685(5) 0.054(3) Uani 1 1 d U
H27A H 0.6420 0.4750 0.1863 0.080 Uiso 1 1 calc R
H27B H 0.5235 0.4709 0.1631 0.080 Uiso 1 1 calc R
H27C H 0.5823 0.5260 0.1769 0.080 Uiso 1 1 calc R
C28E C 0.5104(17) 0.5684(8) 0.3797(5) 0.061(3) Uani 1 1 d U
H28D H 0.5674 0.5702 0.3999 0.091 Uiso 1 1 calc R
H28E H 0.4408 0.5798 0.3870 0.091 Uiso 1 1 calc R
H28F H 0.5320 0.5907 0.3641 0.091 Uiso 1 1 calc R
C27G C 0.6242(14) -0.0050(7) 0.1542(5) 0.049(3) Uani 1 1 d U
H27J H 0.6254 0.0087 0.1786 0.073 Uiso 1 1 calc R
H27K H 0.5709 -0.0339 0.1473 0.073 Uiso 1 1 calc R
H27L H 0.6030 0.0221 0.1403 0.073 Uiso 1 1 calc R
C31D C 1.0148(17) 0.4821(9) 0.1438(5) 0.066(4) Uani 1 1 d U
H31A H 1.0122 0.5128 0.1325 0.099 Uiso 1 1 calc R
H31B H 1.0481 0.4540 0.1299 0.099 Uiso 1 1 calc R
H31C H 1.0589 0.4900 0.1667 0.099 Uiso 1 1 calc R
C31B C 0.3626(16) 0.1539(8) 0.3588(4) 0.056(3) Uani 1 1 d U
H31S H 0.3817 0.1546 0.3358 0.084 Uiso 1 1 calc R
H31T H 0.4061 0.1280 0.3696 0.084 Uiso 1 1 calc R
H31U H 0.3784 0.1878 0.3729 0.084 Uiso 1 1 calc R
C30C C 0.3357(14) 0.6375(7) 0.3090(5) 0.053(3) Uani 1 1 d U
H30V H 0.2752 0.6118 0.3030 0.079 Uiso 1 1 calc R
H30W H 0.4058 0.6201 0.3083 0.079 Uiso 1 1 calc R
H30X H 0.3276 0.6616 0.2924 0.079 Uiso 1 1 calc R
C24B C 0.2510(16) 0.2348(8) 0.3097(4) 0.057(3) Uani 1 1 d U
H24S H 0.2950 0.2492 0.3318 0.085 Uiso 1 1 calc R
H24T H 0.2515 0.2593 0.2935 0.085 Uiso 1 1 calc R
H24U H 0.2823 0.2024 0.3004 0.085 Uiso 1 1 calc R

loop_
_atom_site_aniso_label
_atom_site_aniso_U_11
_atom_site_aniso_U_22
_atom_site_aniso_U_33
_atom_site_aniso_U_23
_atom_site_aniso_U_13
_atom_site_aniso_U_12
Co1 0.0208(10) 0.0349(12) 0.0278(10) 0.0066(8) 0.0045(7) 0.0019(8)
Co1A 0.0271(11) 0.0339(12) 0.0291(10) 0.0071(9) 0.0033(8) -0.0001(9)
Co1B 0.0258(10) 0.0376(13) 0.0306(10) 0.0047(9) 0.0066(8) 0.0013(9)
Co1C 0.0230(10) 0.0409(13) 0.0354(11) 0.0139(9) 0.0049(8) 0.0012(9)
Co1D 0.0252(11) 0.0336(12) 0.0321(11) 0.0032(9) 0.0073(8) -0.0026(8)
Co1E 0.0293(11) 0.0335(12) 0.0319(11) 0.0074(9) 0.0033(8) 0.0046(9)
Co1F 0.0313(11) 0.0378(13) 0.0275(10) 0.0105(9) 0.0071(8) 0.0050(9)
Co1G 0.0241(10) 0.0369(12) 0.0338(11) 0.0097(9) 0.0077(8) 0.0044(9)
S1A 0.0205(14) 0.0371(17) 0.0314(15) 0.0096(12) 0.0006(11) -0.0040(12)
S1 0.0249(14) 0.0357(17) 0.0319(15) 0.0086(12) 0.0088(11) 0.0006(12)
S1D 0.0191(13) 0.0292(16) 0.0341(15) 0.0056(12) 0.0070(11) 0.0013(11)
S1E 0.0302(16) 0.0348(18) 0.0324(15) 0.0051(13) 0.0017(12) 0.0014(13)
S1F 0.0267(15) 0.0352(17) 0.0281(14) 0.0090(12) 0.0063(11) 0.0054(12)
S1G 0.0256(15) 0.0412(19) 0.0328(15) 0.0131(13) 0.0110(12) 0.0095(13)
S1C 0.0200(14) 0.0349(17) 0.0327(15) 0.0083(12) 0.0033(11) 0.0002(12)
S1B 0.0275(16) 0.0375(18) 0.0379(16) 0.0060(13) 0.0040(12) 0.0063(13)
Si1A 0.0367(19) 0.036(2) 0.0308(17) 0.0107(15) 0.0003(14) -0.0010(15)
Si1 0.0300(18) 0.036(2) 0.0314(17) 0.0071(14) 0.0029(13) -0.0064(14)
Si1G 0.0341(19) 0.038(2) 0.0286(17) 0.0099(14) 0.0080(13) 0.0069(15)
Si1F 0.042(2) 0.032(2) 0.0320(18) 0.0068(14) 0.0111(15) -0.0028(15)
Si1C 0.047(2) 0.031(2) 0.040(2) 0.0075(16) -0.0075(16) 0.0012(16)
Si1B 0.0352(19) 0.038(2) 0.0344(18) 0.0032(15) 0.0052(14) 0.0075(16)
Si1D 0.038(2) 0.033(2) 0.0404(19) 0.0091(15) 0.0085(15) 0.0053(15)
Si1E 0.055(3) 0.047(2) 0.0318(19) 0.0117(17) 0.0019(17) -0.0010(19)
O6F 0.030(5) 0.044(6) 0.036(5) 0.015(4) 0.012(4) 0.009(4)
O6C 0.030(5) 0.037(6) 0.057(6) 0.018(5) 0.012(4) 0.005(4)
O6D 0.026(4) 0.039(5) 0.042(5) 0.011(4) 0.018(4) -0.005(4)
O4 0.036(5) 0.041(6) 0.049(6) 0.021(5) 0.011(4) -0.007(4)
O6 0.034(5) 0.034(5) 0.039(5) 0.005(4) 0.018(4) 0.010(4)
O5D 0.035(5) 0.036(6) 0.045(5) 0.005(4) 0.004(4) 0.005(4)
O5G 0.039(6) 0.041(6) 0.045(5) 0.011(4) 0.013(4) 0.016(4)
O5E 0.040(5) 0.039(6) 0.041(5) 0.012(4) 0.004(4) -0.010(4)
O4C 0.044(6) 0.067(8) 0.040(5) 0.030(5) -0.002(5) 0.015(5)
O4F 0.022(4) 0.067(7) 0.040(5) 0.028(5) 0.009(4) -0.013(4)
C3G 0.024(4) 0.044(5) 0.028(4) 0.005(4) 0.010(3) 0.007(4)
O6A 0.014(4) 0.054(6) 0.046(5) 0.008(5) 0.000(4) -0.007(4)
O4A 0.033(5) 0.044(6) 0.041(5) -0.004(4) 0.007(4) 0.000(4)
O5A 0.034(5) 0.039(6) 0.040(5) 0.003(4) 0.001(4) -0.001(4)
O6G 0.031(5) 0.037(6) 0.050(6) 0.012(4) 0.012(4) 0.016(4)
O5F 0.033(5) 0.043(6) 0.041(5) 0.015(4) 0.009(4) 0.007(4)
O6B 0.043(6) 0.033(6) 0.051(6) 0.006(4) 0.004(5) -0.004(4)
O2C 0.040(6) 0.045(6) 0.038(5) 0.007(4) 0.005(4) 0.007(5)
C3A 0.021(4) 0.037(4) 0.028(4) 0.005(3) 0.006(3) 0.003(3)
O4B 0.037(6) 0.045(6) 0.048(6) 0.018(5) 0.012(4) 0.006(5)
O3A 0.036(5) 0.035(5) 0.038(5) 0.003(4) -0.002(4) -0.006(4)
O5 0.035(5) 0.044(6) 0.048(6) 0.017(5) 0.012(4) -0.004(4)
C16C 0.035(4) 0.036(4) 0.031(4) 0.007(3) 0.003(4) -0.002(4)
O4E 0.043(6) 0.054(7) 0.039(5) -0.004(5) 0.007(4) 0.000(5)
O5C 0.035(5) 0.048(6) 0.036(5) 0.014(4) -0.004(4) -0.002(4)
O2D 0.042(6) 0.034(6) 0.044(5) 0.008(4) 0.006(4) 0.007(4)
O6E 0.037(6) 0.043(6) 0.043(5) 0.012(5) -0.008(4) 0.004(4)
O2F 0.049(6) 0.033(5) 0.030(5) 0.007(4) 0.004(4) 0.000(4)
C3E 0.024(4) 0.037(4) 0.028(4) 0.000(3) 0.010(3) -0.005(3)
O2A 0.026(5) 0.039(6) 0.041(5) 0.012(4) 0.010(4) 0.000(4)
O2 0.040(6) 0.037(6) 0.041(5) 0.013(4) 0.005(4) 0.006(4)
O5B 0.019(4) 0.051(6) 0.049(6) 0.004(5) 0.010(4) 0.017(4)
O2E 0.043(6) 0.041(6) 0.037(5) 0.015(4) 0.009(4) 0.004(4)
O4D 0.031(5) 0.036(5) 0.046(5) 0.001(4) 0.016(4) 0.004(4)
O4G 0.048(6) 0.036(6) 0.036(5) 0.000(4) 0.006(4) 0.001(4)
O3G 0.053(6) 0.034(6) 0.044(6) 0.007(4) 0.015(5) 0.010(5)
O1A 0.052(6) 0.044(6) 0.033(5) 0.008(4) 0.004(4) -0.003(5)
C4 0.017(4) 0.043(4) 0.032(4) 0.009(3) 0.005(3) 0.001(3)
O2B 0.054(7) 0.035(6) 0.049(6) 0.011(5) 0.021(5) 0.008(5)
O3B 0.045(6) 0.034(6) 0.045(6) 0.003(4) 0.006(4) 0.000(5)
C16B 0.036(4) 0.064(6) 0.048(5) 0.030(4) 0.012(4) 0.013(4)
O2G 0.048(6) 0.039(6) 0.042(5) 0.014(4) 0.006(4) 0.001(5)
C23 0.053(6) 0.058(6) 0.028(5) 0.004(5) 0.005(4) 0.009(5)
O3F 0.078(9) 0.047(7) 0.044(6) 0.018(5) 0.029(6) 0.009(6)
C4A 0.020(4) 0.033(4) 0.023(4) 0.007(3) 0.006(3) -0.001(3)
C2C 0.025(4) 0.041(5) 0.029(4) 0.006(4) 0.003(3) 0.004(4)
O3 0.024(5) 0.046(6) 0.050(6) 0.009(5) 0.012(4) 0.001(4)
C3B 0.027(4) 0.044(4) 0.025(4) 0.007(3) 0.002(3) 0.000(4)
C16A 0.052(5) 0.047(5) 0.033(4) 0.011(4) -0.002(4) -0.006(4)
C3D 0.024(4) 0.038(4) 0.028(4) 0.002(3) 0.000(3) -0.004(3)
O3D 0.051(7) 0.037(6) 0.073(8) 0.012(5) 0.031(6) 0.009(5)
O1D 0.052(6) 0.037(6) 0.028(5) 0.005(4) 0.004(4) -0.013(4)
O1B 0.068(8) 0.040(6) 0.036(5) 0.006(4) 0.010(5) -0.003(5)
O3E 0.067(9) 0.034(6) 0.098(10) 0.014(6) -0.035(8) 0.003(6)
C5 0.013(3) 0.042(5) 0.034(4) 0.013(4) 0.004(3) -0.004(3)
O1 0.046(6) 0.044(6) 0.038(5) 0.004(4) 0.007(4) 0.012(5)
C9G 0.045(7) 0.070(9) 0.044(7) -0.003(6) 0.016(6) 0.015(6)
C3 0.020(4) 0.040(4) 0.028(4) 0.012(3) 0.005(3) 0.006(3)
O1G 0.060(7) 0.055(7) 0.038(6) 0.009(5) 0.004(5) 0.004(6)
O3C 0.042(6) 0.048(7) 0.066(7) 0.018(6) -0.009(5) 0.005(5)
O1E 0.061(7) 0.043(6) 0.032(5) 0.012(4) 0.008(5) 0.014(5)
C16 0.043(4) 0.051(5) 0.033(4) 0.017(4) 0.009(4) 0.011(4)
C23C 0.059(7) 0.048(6) 0.053(6) 0.012(5) 0.005(5) 0.023(5)
C3F 0.035(4) 0.034(4) 0.025(4) 0.013(3) 0.006(3) 0.005(4)
C24F 0.070(7) 0.043(6) 0.028(5) 0.003(5) 0.018(5) -0.007(5)
C10F 0.075(10) 0.108(14) 0.075(10) 0.061(10) 0.025(8) 0.006(9)
O1C 0.050(6) 0.052(7) 0.038(5) 0.011(5) 0.011(5) 0.005(5)
O1F 0.052(6) 0.046(6) 0.031(5) 0.005(4) 0.002(4) 0.002(5)
C23G 0.048(6) 0.041(6) 0.033(5) 0.009(4) 0.008(4) 0.009(5)
C16E 0.040(4) 0.043(5) 0.037(4) 0.008(4) 0.001(4) 0.002(4)
C16D 0.029(4) 0.043(5) 0.039(4) -0.007(4) 0.008(4) 0.001(4)
C16F 0.042(4) 0.042(5) 0.029(4) 0.012(4) 0.004(4) 0.002(4)
C4F 0.035(4) 0.032(4) 0.028(4) 0.011(3) 0.007(3) 0.003(4)
C4E 0.030(4) 0.039(4) 0.023(4) 0.008(3) 0.012(3) -0.007(4)
C4D 0.018(4) 0.040(4) 0.028(4) 0.006(3) 0.001(3) -0.003(3)
C10G 0.045(7) 0.072(9) 0.051(7) -0.007(6) 0.023(6) 0.012(6)
C3C 0.025(4) 0.040(4) 0.031(4) 0.010(4) 0.005(3) 0.002(3)
C21D 0.029(4) 0.047(5) 0.043(4) -0.006(4) 0.010(4) 0.001(4)
C6 0.012(4) 0.041(5) 0.036(5) 0.015(4) 0.003(4) -0.004(4)
C21G 0.049(5) 0.055(5) 0.039(4) 0.009(4) 0.010(4) 0.015(4)
C5G 0.016(4) 0.043(5) 0.028(4) 0.005(4) 0.010(3) 0.007(3)
C14D 0.029(4) 0.051(5) 0.039(4) -0.001(4) -0.001(4) -0.005(4)
C13C 0.034(4) 0.066(5) 0.041(4) 0.022(4) 0.014(4) -0.003(4)
C17A 0.059(5) 0.050(5) 0.035(4) 0.009(4) -0.003(4) -0.008(4)
C7C 0.050(7) 0.031(6) 0.064(8) 0.018(6) 0.018(6) 0.005(5)
C10D 0.032(6) 0.051(7) 0.059(7) -0.005(6) 0.013(5) 0.003(5)
C1F 0.035(5) 0.041(5) 0.027(5) 0.008(4) 0.012(4) 0.005(4)
C4G 0.018(4) 0.044(4) 0.023(4) 0.005(3) 0.009(3) 0.009(3)
C17C 0.039(4) 0.038(4) 0.033(4) 0.004(4) -0.003(4) 0.000(4)
C15A 0.025(4) 0.052(5) 0.033(4) 0.013(4) 0.021(3) 0.000(4)
C13B 0.031(4) 0.051(5) 0.038(4) 0.005(4) 0.014(4) -0.004(4)
C5D 0.017(4) 0.040(4) 0.033(4) 0.003(4) 0.006(3) -0.001(3)
C6E 0.030(5) 0.042(6) 0.032(5) 0.004(4) 0.003(4) -0.006(5)
C18 0.047(4) 0.060(5) 0.037(4) 0.019(4) 0.012(4) 0.009(4)
C21C 0.034(4) 0.039(4) 0.033(4) 0.009(4) 0.001(3) -0.002(4)
C6F 0.033(5) 0.031(5) 0.035(5) 0.011(4) 0.009(4) -0.007(4)
C13D 0.029(4) 0.047(5) 0.042(4) 0.003(4) -0.001(4) -0.009(4)
C18F 0.048(4) 0.051(5) 0.038(4) 0.012(4) 0.005(4) -0.002(4)
C9F 0.075(10) 0.105(13) 0.070(10) 0.060(10) 0.022(8) 0.002(9)
C6A 0.022(4) 0.036(5) 0.022(4) 0.009(4) 0.006(4) -0.003(4)
C2D 0.024(4) 0.038(5) 0.032(4) 0.001(4) 0.003(3) -0.006(4)
C15F 0.028(4) 0.057(5) 0.036(4) 0.017(4) 0.002(4) 0.004(4)
C2B 0.026(4) 0.044(5) 0.027(4) 0.006(4) 0.003(3) 0.003(4)
C19G 0.059(5) 0.057(5) 0.047(4) 0.006(4) 0.010(4) 0.013(4)
C12 0.023(4) 0.043(4) 0.036(4) 0.008(4) 0.001(3) 0.000(4)
C9E 0.035(7) 0.046(7) 0.067(8) -0.003(6) 0.008(6) -0.005(5)
C1 0.027(5) 0.043(5) 0.033(5) 0.012(4) 0.007(4) 0.009(4)
C8E 0.072(9) 0.048(8) 0.059(8) 0.010(6) 0.026(6) -0.002(6)
C23F 0.066(6) 0.037(5) 0.021(4) 0.009(4) 0.019(4) -0.014(4)
C15 0.022(4) 0.045(4) 0.037(4) 0.007(4) 0.003(3) 0.004(4)
C22B 0.053(6) 0.075(7) 0.050(6) 0.019(5) 0.002(5) 0.014(6)
C11D 0.029(4) 0.048(5) 0.039(4) 0.002(4) -0.001(4) -0.008(4)
C14A 0.032(4) 0.048(5) 0.039(4) 0.009(4) 0.015(4) 0.004(4)
C4B 0.022(4) 0.044(4) 0.026(4) -0.002(3) 0.009(3) 0.005(3)
C5E 0.035(4) 0.042(5) 0.031(4) 0.007(4) 0.002(4) -0.004(4)
C25D 0.059(7) 0.060(7) 0.050(6) 0.008(6) 0.003(6) 0.001(6)
C13 0.028(4) 0.042(4) 0.036(4) 0.010(4) 0.001(3) 0.004(4)
C8 0.050(7) 0.038(6) 0.054(7) 0.012(5) 0.009(5) -0.015(5)
C23D 0.055(7) 0.057(7) 0.049(6) 0.009(5) 0.002(5) 0.001(5)
C2E 0.022(4) 0.035(4) 0.029(4) -0.001(3) 0.008(3) -0.001(3)
C14E 0.040(4) 0.043(5) 0.040(4) 0.004(4) 0.011(4) 0.008(4)
C4C 0.019(4) 0.041(4) 0.034(4) 0.010(3) 0.007(3) -0.003(3)
C1A 0.028(5) 0.046(6) 0.030(5) 0.009(4) 0.003(4) 0.004(4)
C9A 0.041(7) 0.054(8) 0.050(7) -0.011(6) 0.003(6) -0.009(5)
C7F 0.031(6) 0.040(6) 0.061(7) 0.012(5) 0.007(5) 0.005(5)
C25 0.055(7) 0.064(7) 0.028(5) 0.005(5) 0.005(5) 0.005(6)
C10 0.036(6) 0.067(9) 0.066(7) 0.036(7) 0.014(6) 0.005(6)
C23E 0.048(6) 0.061(7) 0.042(6) 0.011(5) 0.007(5) 0.007(5)
C14 0.028(4) 0.042(4) 0.038(4) 0.008(4) 0.002(3) 0.005(4)
C16G 0.048(5) 0.052(5) 0.038(4) 0.010(4) 0.007(4) 0.018(4)
C21E 0.042(4) 0.046(5) 0.038(4) 0.009(4) 0.000(4) 0.000(4)
C9 0.034(6) 0.064(8) 0.061(7) 0.036(7) 0.014(6) 0.002(6)
C25E 0.050(6) 0.063(7) 0.042(6) 0.009(5) 0.007(5) 0.009(6)
C17D 0.032(4) 0.052(5) 0.048(5) -0.013(4) 0.015(4) 0.000(4)
C8D 0.072(9) 0.042(7) 0.058(7) 0.007(6) -0.011(7) 0.011(6)
C15B 0.024(4) 0.052(5) 0.034(4) 0.004(4) 0.015(3) 0.000(4)
C11B 0.026(4) 0.051(5) 0.036(4) 0.005(4) 0.015(3) 0.002(4)
C2 0.019(4) 0.039(5) 0.030(4) 0.016(4) 0.007(3) 0.008(4)
C9D 0.034(6) 0.050(7) 0.057(7) -0.002(6) 0.010(5) 0.004(5)
C5B 0.019(4) 0.037(5) 0.033(4) 0.002(4) 0.010(3) 0.007(3)
C7A 0.056(7) 0.036(6) 0.048(7) 0.016(5) 0.006(5) -0.003(5)
C21F 0.043(4) 0.045(5) 0.032(4) 0.008(4) 0.007(4) 0.004(4)
C14C 0.035(4) 0.069(5) 0.035(4) 0.025(4) 0.015(4) -0.001(4)
C1B 0.032(5) 0.045(5) 0.028(5) 0.006(4) -0.001(4) 0.003(4)
C17F 0.044(4) 0.046(5) 0.032(4) 0.013(4) 0.006(4) -0.001(4)
C12B 0.025(4) 0.052(5) 0.037(4) 0.003(4) 0.014(3) -0.002(4)
C12C 0.026(4) 0.067(5) 0.037(4) 0.019(4) 0.014(3) -0.003(4)
C25C 0.062(7) 0.055(7) 0.055(7) 0.011(6) 0.001(6) 0.019(6)
C17 0.044(4) 0.055(5) 0.033(4) 0.017(4) 0.010(4) 0.011(4)
C7 0.045(7) 0.038(6) 0.049(7) 0.011(5) 0.011(5) -0.007(5)
C17E 0.044(5) 0.047(5) 0.041(4) 0.005(4) 0.001(4) 0.001(4)
C15C 0.024(4) 0.071(5) 0.033(4) 0.020(4) 0.016(3) 0.000(4)
C13G 0.026(4) 0.050(5) 0.041(4) 0.005(4) -0.002(4) 0.001(4)
C20C 0.035(4) 0.042(4) 0.034(4) 0.008(4) 0.003(4) -0.005(4)
C24A 0.047(6) 0.058(7) 0.037(5) 0.007(5) 0.008(5) -0.013(5)
C26F 0.033(5) 0.050(6) 0.052(6) 0.014(5) 0.010(4) 0.001(4)
C5C 0.024(4) 0.040(5) 0.039(4) 0.012(4) 0.004(4) 0.001(4)
C26 0.033(5) 0.053(6) 0.045(5) 0.007(5) 0.005(4) 0.004(4)
C12F 0.025(4) 0.054(5) 0.043(4) 0.014(4) 0.005(4) 0.007(4)
C2A 0.024(4) 0.041(5) 0.029(4) 0.006(4) 0.006(3) 0.002(4)
C31C 0.038(6) 0.050(7) 0.062(7) 0.011(6) 0.009(5) 0.007(5)
C20F 0.046(4) 0.049(5) 0.039(4) 0.010(4) 0.002(4) 0.005(4)
C1E 0.025(5) 0.037(5) 0.028(5) 0.003(4) 0.000(4) 0.000(4)
C20D 0.029(4) 0.049(5) 0.047(4) -0.007(4) 0.014(4) -0.002(4)
C22 0.054(6) 0.067(6) 0.048(5) 0.022(5) 0.012(5) 0.011(5)
C22C 0.043(5) 0.045(5) 0.038(5) 0.009(4) -0.003(4) -0.006(5)
C18G 0.058(5) 0.057(5) 0.044(4) 0.004(4) 0.010(4) 0.018(4)
C11G 0.021(4) 0.054(5) 0.041(4) 0.006(4) -0.006(4) 0.004(4)
C7E 0.065(9) 0.045(8) 0.054(7) 0.013(6) 0.023(6) -0.001(6)
C8C 0.050(7) 0.033(6) 0.069(8) 0.017(6) 0.017(6) 0.007(5)
C12E 0.041(5) 0.045(5) 0.040(4) 0.005(4) 0.010(4) 0.006(4)
C14F 0.035(4) 0.056(5) 0.040(4) 0.019(4) 0.004(4) 0.008(4)
C24 0.056(7) 0.061(7) 0.036(5) 0.003(5) 0.003(5) 0.011(6)
C11F 0.027(4) 0.056(5) 0.040(4) 0.017(4) 0.001(4) 0.003(4)
C12D 0.028(4) 0.050(5) 0.041(4) 0.004(4) 0.000(4) -0.008(4)
C5A 0.022(4) 0.034(4) 0.025(4) 0.008(3) 0.005(3) -0.003(3)
C14B 0.029(4) 0.052(5) 0.035(4) 0.008(4) 0.011(4) -0.003(4)
C14G 0.024(4) 0.051(5) 0.041(4) 0.004(4) -0.003(4) -0.001(4)
C8A 0.056(7) 0.040(7) 0.053(7) 0.010(6) 0.007(6) -0.003(5)
C29F 0.034(5) 0.045(6) 0.047(6) 0.008(5) -0.001(4) -0.011(4)
C29 0.056(6) 0.041(6) 0.041(5) -0.004(5) 0.007(5) -0.007(5)
C10A 0.040(7) 0.058(8) 0.057(7) -0.017(6) -0.003(6) -0.006(6)
C12G 0.021(4) 0.054(5) 0.042(4) 0.005(4) -0.001(4) 0.003(4)
C20B 0.046(5) 0.071(6) 0.052(5) 0.025(4) 0.010(4) 0.015(4)
C31 0.061(7) 0.040(6) 0.041(6) -0.003(5) 0.004(5) -0.009(5)
C1C 0.029(5) 0.042(5) 0.030(5) 0.007(4) -0.002(4) 0.001(4)
C17B 0.040(5) 0.071(6) 0.055(5) 0.030(4) 0.006(4) 0.014(4)
C24E 0.049(6) 0.067(7) 0.048(6) 0.013(6) 0.009(5) 0.005(6)
C29G 0.047(5) 0.044(6) 0.039(5) 0.008(4) 0.006(4) 0.015(5)
C13E 0.046(5) 0.044(5) 0.044(4) 0.006(4) 0.011(4) 0.009(4)
C25F 0.065(7) 0.041(6) 0.028(5) 0.008(4) 0.013(5) -0.012(5)
C11 0.021(4) 0.045(4) 0.035(4) 0.007(4) 0.000(3) -0.001(4)
C19 0.050(4) 0.062(5) 0.042(4) 0.019(4) 0.012(4) 0.011(4)
C22G 0.066(6) 0.062(6) 0.051(5) 0.003(5) 0.008(5) 0.013(6)
C2G 0.026(4) 0.043(5) 0.032(4) 0.008(4) 0.012(3) 0.005(4)
C15G 0.022(4) 0.054(5) 0.040(4) 0.008(4) -0.005(4) 0.002(4)
C19C 0.039(4) 0.041(4) 0.034(4) 0.008(3) -0.002(3) -0.005(3)
C23B 0.058(7) 0.066(7) 0.032(5) 0.010(5) 0.009(5) 0.007(6)
C5F 0.037(4) 0.031(4) 0.034(4) 0.011(3) 0.007(4) -0.003(4)
C22D 0.043(5) 0.059(6) 0.057(6) -0.015(5) 0.015(5) -0.003(5)
C20G 0.056(5) 0.056(5) 0.043(4) 0.008(4) 0.009(4) 0.013(4)
C31F 0.035(5) 0.046(6) 0.049(6) 0.008(5) -0.001(5) -0.008(5)
C8B 0.076(9) 0.044(7) 0.057(8) 0.015(6) 0.017(7) 0.001(6)
C18C 0.041(4) 0.041(4) 0.031(4) 0.008(4) -0.004(4) 0.000(4)
C22F 0.055(6) 0.057(6) 0.048(5) 0.012(5) -0.002(5) 0.001(5)
C27A 0.033(6) 0.034(5) 0.056(6) 0.011(5) 0.010(5) 0.002(5)
C11E 0.035(4) 0.044(5) 0.038(4) 0.006(4) 0.012(4) 0.003(4)
C20A 0.066(5) 0.051(5) 0.040(4) 0.007(4) -0.001(4) 0.003(4)
C31A 0.039(6) 0.050(6) 0.037(5) 0.008(5) 0.005(4) -0.007(5)
C23A 0.045(6) 0.056(6) 0.034(5) 0.008(5) 0.005(4) -0.015(5)
C21B 0.042(5) 0.067(6) 0.051(5) 0.029(4) 0.013(4) 0.017(4)
C20 0.048(4) 0.059(5) 0.043(4) 0.018(4) 0.014(4) 0.008(4)
C8G 0.052(7) 0.046(7) 0.057(7) 0.010(6) 0.010(6) 0.017(6)
C7D 0.070(9) 0.038(7) 0.053(7) 0.011(6) -0.009(6) 0.009(6)
C19B 0.048(4) 0.072(5) 0.049(4) 0.022(4) 0.006(4) 0.015(4)
C2F 0.034(4) 0.038(5) 0.026(4) 0.009(4) 0.010(3) 0.005(4)
C6B 0.019(4) 0.039(5) 0.034(5) 0.005(4) 0.010(4) 0.012(4)
C7B 0.074(9) 0.042(7) 0.053(7) 0.013(6) 0.019(6) 0.001(6)
C26A 0.036(5) 0.035(5) 0.052(5) 0.010(4) 0.008(4) 0.005(4)
C9B 0.047(7) 0.057(8) 0.046(6) 0.024(6) 0.008(5) 0.020(6)
C13F 0.032(4) 0.051(5) 0.043(4) 0.017(4) 0.004(4) 0.010(4)
C7G 0.053(7) 0.045(7) 0.051(7) 0.015(6) 0.009(6) 0.017(6)
C11C 0.025(4) 0.069(5) 0.037(4) 0.018(4) 0.014(4) -0.001(4)
C10B 0.050(8) 0.059(8) 0.049(6) 0.025(6) 0.006(5) 0.017(6)
C6G 0.020(4) 0.044(5) 0.031(4) 0.009(4) 0.007(4) 0.004(4)
C21A 0.058(5) 0.049(5) 0.037(4) 0.010(4) -0.005(4) 0.000(4)
C19F 0.051(4) 0.052(4) 0.041(4) 0.014(4) 0.002(4) 0.000(4)
C12A 0.031(4) 0.051(5) 0.041(4) 0.012(4) 0.015(4) 0.003(4)
C19D 0.037(4) 0.055(5) 0.052(4) -0.013(4) 0.012(4) -0.001(4)
C1G 0.031(5) 0.046(6) 0.036(5) 0.014(4) 0.011(4) 0.009(4)
C26G 0.048(6) 0.045(6) 0.054(6) 0.013(5) 0.009(5) 0.003(5)
C8F 0.033(6) 0.041(6) 0.064(7) 0.012(6) 0.006(5) 0.002(5)
C26B 0.019(4) 0.053(6) 0.068(6) 0.011(5) 0.014(4) -0.005(4)
C10C 0.051(8) 0.079(10) 0.065(8) 0.042(7) 0.000(6) 0.011(7)
C28A 0.037(6) 0.038(6) 0.053(6) 0.013(5) 0.010(5) 0.003(5)
C25A 0.049(6) 0.060(7) 0.035(5) 0.008(5) 0.004(5) -0.007(5)
C15E 0.035(4) 0.044(5) 0.036(4) 0.004(4) 0.014(4) 0.003(4)
C29A 0.039(5) 0.049(6) 0.035(5) 0.008(4) 0.007(4) -0.007(4)
C25G 0.053(6) 0.046(6) 0.035(5) 0.011(5) 0.008(5) 0.009(5)
C1D 0.029(5) 0.041(5) 0.031(5) 0.002(4) 0.007(4) -0.006(4)
C26C 0.053(7) 0.063(8) 0.075(8) 0.010(6) -0.003(6) 0.001(6)
C6C 0.028(5) 0.041(6) 0.040(5) 0.013(4) 0.005(4) 0.001(4)
C21 0.047(4) 0.054(5) 0.039(4) 0.017(4) 0.013(4) 0.010(4)
C24C 0.059(7) 0.050(7) 0.057(7) 0.011(6) 0.006(6) 0.022(6)
C25B 0.059(7) 0.066(8) 0.033(5) 0.008(5) 0.006(5) 0.009(6)
C30A 0.043(6) 0.051(6) 0.040(6) 0.010(5) 0.007(5) -0.005(5)
C26E 0.066(7) 0.068(8) 0.052(6) 0.028(6) 0.019(5) 0.009(6)
C15D 0.030(4) 0.051(5) 0.038(4) 0.002(4) 0.000(4) -0.006(4)
C24G 0.046(6) 0.043(6) 0.034(5) 0.010(4) 0.005(4) 0.007(5)
C6D 0.019(4) 0.039(5) 0.037(5) 0.003(4) 0.006(4) 0.002(4)
C9C 0.051(8) 0.075(10) 0.060(8) 0.037(7) 0.006(6) 0.014(7)
C11A 0.028(4) 0.052(5) 0.040(4) 0.012(4) 0.017(3) 0.000(4)
C30G 0.051(6) 0.044(6) 0.044(6) 0.009(5) 0.005(5) 0.014(5)
C19E 0.050(4) 0.048(4) 0.043(4) 0.011(4) 0.005(4) -0.004(4)
C27B 0.024(5) 0.055(7) 0.073(7) 0.011(6) 0.005(5) 0.002(5)
C10E 0.034(7) 0.048(7) 0.070(8) -0.004(6) 0.007(6) -0.002(5)
C28 0.036(5) 0.053(7) 0.044(6) 0.006(5) 0.003(5) 0.006(5)
C27F 0.034(6) 0.050(7) 0.051(6) 0.014(5) 0.013(5) 0.002(5)
C18D 0.037(4) 0.056(5) 0.053(5) -0.016(4) 0.014(4) -0.002(4)
C29C 0.038(5) 0.050(6) 0.063(6) 0.011(5) 0.009(5) 0.010(5)
C30D 0.076(8) 0.071(8) 0.060(7) 0.025(7) 0.017(6) 0.035(7)
C27C 0.050(8) 0.061(8) 0.075(8) 0.006(7) 0.003(6) 0.005(6)
C28F 0.031(6) 0.052(6) 0.055(6) 0.011(5) 0.009(5) 0.005(5)
C24D 0.056(7) 0.063(7) 0.055(6) 0.010(6) 0.003(6) -0.003(6)
C17G 0.051(5) 0.056(5) 0.041(4) 0.007(4) 0.009(4) 0.020(4)
C13A 0.034(4) 0.048(5) 0.040(4) 0.011(4) 0.017(4) 0.005(4)
C31G 0.043(6) 0.044(6) 0.037(5) 0.009(5) 0.006(5) 0.016(5)
C20E 0.044(4) 0.048(5) 0.042(4) 0.011(4) 0.002(4) -0.002(4)
C28G 0.051(7) 0.049(6) 0.058(6) 0.015(6) 0.009(5) 0.005(5)
C19A 0.070(5) 0.053(5) 0.041(4) 0.007(4) -0.002(4) -0.001(4)
C28B 0.022(5) 0.053(7) 0.068(7) 0.010(6) 0.015(5) -0.014(5)
C18E 0.047(5) 0.050(5) 0.045(4) 0.007(4) 0.001(4) -0.002(4)
C27 0.035(5) 0.052(7) 0.047(6) 0.007(5) 0.008(5) 0.005(5)
C18B 0.044(5) 0.074(6) 0.055(5) 0.025(5) 0.003(4) 0.015(4)
C29E 0.071(8) 0.080(9) 0.068(8) 0.035(7) 0.009(6) -0.016(7)
C28C 0.059(8) 0.065(8) 0.081(9) 0.007(7) -0.005(6) -0.003(6)
C22E 0.060(6) 0.051(6) 0.044(5) 0.010(5) 0.005(5) -0.004(5)
C22A 0.077(7) 0.059(6) 0.047(5) 0.001(5) -0.001(5) 0.000(6)
C30F 0.037(5) 0.046(6) 0.049(6) 0.008(5) 0.002(5) -0.009(5)
C18A 0.066(5) 0.053(5) 0.038(4) 0.007(4) -0.002(4) -0.006(4)
C29D 0.073(8) 0.070(8) 0.059(7) 0.026(6) 0.015(6) 0.035(7)
C31E 0.069(8) 0.082(9) 0.072(8) 0.034(7) 0.012(7) -0.014(7)
C26D 0.043(6) 0.057(7) 0.061(6) 0.020(5) 0.007(5) -0.010(5)
C27E 0.068(8) 0.072(8) 0.054(7) 0.026(6) 0.017(6) 0.009(7)
C30E 0.075(8) 0.079(9) 0.068(8) 0.035(7) 0.005(7) -0.017(7)
C28D 0.043(6) 0.056(7) 0.062(7) 0.019(6) 0.009(5) -0.014(5)
C30 0.056(7) 0.047(6) 0.046(6) -0.007(5) 0.007(5) -0.005(5)
C29B 0.069(7) 0.057(7) 0.040(5) 0.003(5) 0.012(5) 0.016(6)
C30B 0.072(8) 0.056(7) 0.040(6) -0.001(5) 0.012(5) 0.016(6)
C27D 0.043(6) 0.059(7) 0.062(7) 0.020(6) 0.008(5) -0.006(5)
C28E 0.068(8) 0.069(8) 0.054(7) 0.029(6) 0.018(6) 0.007(7)
C27G 0.046(6) 0.044(6) 0.058(6) 0.012(5) 0.009(5) 0.004(5)
C31D 0.068(8) 0.073(8) 0.062(7) 0.027(7) 0.011(6) 0.032(7)
C31B 0.064(7) 0.061(7) 0.042(6) 0.001(5) 0.013(5) 0.017(6)
C30C 0.040(6) 0.053(7) 0.066(7) 0.008(6) 0.010(5) 0.013(5)
C24B 0.059(7) 0.071(8) 0.040(6) 0.008(6) 0.011(5) 0.002(6)

loop_
_atom_type_symbol
_atom_type_description
_atom_type_scat_dispersion_real
_atom_type_scat_dispersion_imag
_atom_type_scat_source
C C 0.0181 0.0091 'International Tables Vol C Tables 4.2.6.8 and 6.1.1.4'
H H 0.0000 0.0000 'International Tables Vol C Tables 4.2.6.8 and 6.1.1.4'
Co Co -2.3653 3.6143 'International Tables Vol C Tables 4.2.6.8 and 6.1.1.4'
O O 0.0492 0.0322 'International Tables Vol C Tables 4.2.6.8 and 6.1.1.4'
S S 0.3331 0.5567 'International Tables Vol C Tables 4.2.6.8 and 6.1.1.4'
Si Si 0.2541 0.3302 'International Tables Vol C Tables 4.2.6.8 and 6.1.1.4'

loop_
_geom_angle_atom_site_label_1
_geom_angle_atom_site_label_2
_geom_angle_atom_site_label_3
_geom_angle
C3 Co1 C4 42.4(6)
C3 Co1 C2 43.7(5)
C4 Co1 C2 76.5(6)
C3 Co1 C13 175.0(6)
C4 Co1 C13 133.0(6)
C2 Co1 C13 137.6(6)
C3 Co1 C5 72.3(5)
C4 Co1 C5 42.2(5)
C2 Co1 C5 80.0(5)
C13 Co1 C5 102.8(5)
C3 Co1 C12 143.9(6)
C4 Co1 C12 169.9(6)
C2 Co1 C12 105.0(6)
C13 Co1 C12 40.3(6)
C5 Co1 C12 127.8(5)
C3 Co1 C11 117.2(6)
C4 Co1 C11 149.8(6)
C2 Co1 C11 101.9(6)
C13 Co1 C11 67.7(6)
C5 Co1 C11 168.0(5)
C12 Co1 C11 40.2(6)
C3 Co1 C14 139.3(6)
C4 Co1 C14 111.5(6)
C2 Co1 C14 170.0(6)
C13 Co1 C14 40.6(6)
C5 Co1 C14 109.9(6)
C12 Co1 C14 68.1(6)
C11 Co1 C14 68.2(6)
C3 Co1 C15 115.8(5)
C4 Co1 C15 119.1(5)
C2 Co1 C15 131.4(6)
C13 Co1 C15 67.3(6)
C5 Co1 C15 144.0(6)
C12 Co1 C15 67.6(6)
C11 Co1 C15 40.7(6)
C14 Co1 C15 39.9(6)
C3A Co1A C4A 43.5(6)
C3A Co1A C2A 42.5(5)
C4A Co1A C2A 76.6(5)
C3A Co1A C15A 141.8(6)
C4A Co1A C15A 171.1(6)
C2A Co1A C15A 104.6(6)
C3A Co1A C14A 177.0(6)
C4A Co1A C14A 133.9(6)
C2A Co1A C14A 138.0(6)
C15A Co1A C14A 40.5(6)
C3A Co1A C11A 116.5(6)
C4A Co1A C11A 148.8(5)
C2A Co1A C11A 102.6(6)
C15A Co1A C11A 39.9(6)
C14A Co1A C11A 66.5(6)
C3A Co1A C13A 140.1(6)
C4A Co1A C13A 112.0(5)
C2A Co1A C13A 168.8(6)
C15A Co1A C13A 68.0(6)
C14A Co1A C13A 40.4(6)
C11A Co1A C13A 66.3(6)
C3A Co1A C5A 73.7(5)
C4A Co1A C5A 43.7(5)
C2A Co1A C5A 79.8(5)
C15A Co1A C5A 127.5(5)
C14A Co1A C5A 103.3(6)
C11A Co1A C5A 167.4(5)
C13A Co1A C5A 111.3(6)
C3A Co1A C12A 115.2(6)
C4A Co1A C12A 117.5(5)
C2A Co1A C12A 131.6(6)
C15A Co1A C12A 68.5(6)
C14A Co1A C12A 67.0(6)
C11A Co1A C12A 40.7(6)
C13A Co1A C12A 38.7(6)
C5A Co1A C12A 143.9(6)
C3B Co1B C4B 42.0(6)
C3B Co1B C2B 42.6(5)
C4B Co1B C2B 76.2(6)
C3B Co1B C5B 71.7(6)
C4B Co1B C5B 42.8(5)
C2B Co1B C5B 79.8(6)
C3B Co1B C14B 175.5(6)
C4B Co1B C14B 134.4(6)
C2B Co1B C14B 137.5(6)
C5B Co1B C14B 103.8(6)
C3B Co1B C15B 143.6(6)
C4B Co1B C15B 171.2(6)
C2B Co1B C15B 105.5(6)
C5B Co1B C15B 128.6(5)
C14B Co1B C15B 39.5(6)
C3B Co1B C11B 116.9(6)
C4B Co1B C11B 148.2(5)
C2B Co1B C11B 101.8(6)
C5B Co1B C11B 169.1(5)
C14B Co1B C11B 67.6(6)
C15B Co1B C11B 40.4(6)
C3B Co1B C13B 139.6(6)
C4B Co1B C13B 111.7(6)
C2B Co1B C13B 169.2(6)
C5B Co1B C13B 111.0(6)
C14B Co1B C13B 41.6(6)
C15B Co1B C13B 67.9(6)
C11B Co1B C13B 67.5(6)
C3B Co1B C12B 116.8(6)
C4B Co1B C12B 118.4(6)
C2B Co1B C12B 131.8(6)
C5B Co1B C12B 143.6(6)
C14B Co1B C12B 66.8(6)
C15B Co1B C12B 67.2(6)
C11B Co1B C12B 40.7(6)
C13B Co1B C12B 38.3(6)
C3C Co1C C4C 41.8(6)
C3C Co1C C5C 73.1(6)
C4C Co1C C5C 43.3(5)
C3C Co1C C14C 175.6(6)
C4C Co1C C14C 134.4(7)
C5C Co1C C14C 102.6(6)
C3C Co1C C2C 43.9(5)
C4C Co1C C2C 75.9(6)
C5C Co1C C2C 79.6(6)
C14C Co1C C2C 136.7(6)
C3C Co1C C15C 143.3(7)
C4C Co1C C15C 170.4(6)
C5C Co1C C15C 127.1(6)
C14C Co1C C15C 40.0(7)
C2C Co1C C15C 104.5(6)
C3C Co1C C13C 139.0(6)
C4C Co1C C13C 111.4(6)
C5C Co1C C13C 109.1(7)
C14C Co1C C13C 41.4(6)
C2C Co1C C13C 171.2(6)
C15C Co1C C13C 69.2(7)
C3C Co1C C12C 116.4(6)
C4C Co1C C12C 119.1(6)
C5C Co1C C12C 143.5(7)
C14C Co1C C12C 66.7(6)
C2C Co1C C12C 133.0(6)
C15C Co1C C12C 67.8(6)
C13C Co1C C12C 39.5(7)
C3C Co1C C11C 115.8(6)
C4C Co1C C11C 148.1(5)
C5C Co1C C11C 168.5(6)
C14C Co1C C11C 68.6(6)
C2C Co1C C11C 101.5(6)
C15C Co1C C11C 41.5(6)
C13C Co1C C11C 69.6(7)
C12C Co1C C11C 41.1(7)
C3D Co1D C2D 42.6(6)
C3D Co1D C4D 44.3(6)
C2D Co1D C4D 76.3(5)
C3D Co1D C14D 178.5(6)
C2D Co1D C14D 137.5(6)
C4D Co1D C14D 134.5(6)
C3D Co1D C15D 140.5(6)
C2D Co1D C15D 104.1(6)
C4D Co1D C15D 171.5(6)
C14D Co1D C15D 40.6(7)
C3D Co1D C5D 74.0(6)
C2D Co1D C5D 79.4(6)
C4D Co1D C5D 42.5(5)
C14D Co1D C5D 104.5(6)
C15D Co1D C5D 129.0(6)
C3D Co1D C11D 114.2(6)
C2D Co1D C11D 102.8(6)
C4D Co1D C11D 147.3(6)
C14D Co1D C11D 67.3(6)
C15D Co1D C11D 41.2(6)
C5D Co1D C11D 170.1(6)
C3D Co1D C13D 141.1(6)
C2D Co1D C13D 170.3(6)
C4D Co1D C13D 112.1(6)
C14D Co1D C13D 39.2(6)
C15D Co1D C13D 68.2(6)
C5D Co1D C13D 110.0(6)
C11D Co1D C13D 67.6(6)
C3D Co1D C12D 115.4(6)
C2D Co1D C12D 133.2(6)
C4D Co1D C12D 117.9(6)
C14D Co1D C12D 65.8(6)
C15D Co1D C12D 68.2(6)
C5D Co1D C12D 142.7(6)
C11D Co1D C12D 40.4(6)
C13D Co1D C12D 39.3(6)
C3E Co1E C4E 43.2(6)
C3E Co1E C2E 41.9(5)
C4E Co1E C2E 75.5(6)
C3E Co1E C15E 141.6(6)
C4E Co1E C15E 171.9(6)
C2E Co1E C15E 105.4(6)
C3E Co1E C13E 140.5(6)
C4E Co1E C13E 112.6(6)
C2E Co1E C13E 169.5(6)
C15E Co1E C13E 67.5(6)
C3E Co1E C5E 73.3(6)
C4E Co1E C5E 43.1(5)
C2E Co1E C5E 79.3(6)
C15E Co1E C5E 128.9(6)
C13E Co1E C5E 111.1(7)
C3E Co1E C14E 177.8(6)
C4E Co1E C14E 135.1(6)
C2E Co1E C14E 138.0(5)
C15E Co1E C14E 39.8(7)
C13E Co1E C14E 40.2(6)
C5E Co1E C14E 104.4(6)
C3E Co1E C11E 115.5(6)
C4E Co1E C11E 147.9(6)
C2E Co1E C11E 102.7(6)
C15E Co1E C11E 40.1(6)
C13E Co1E C11E 66.9(7)
C5E Co1E C11E 169.0(6)
C14E Co1E C11E 66.7(6)
C3E Co1E C12E 115.0(6)
C4E Co1E C12E 118.4(6)
C2E Co1E C12E 131.0(6)
C15E Co1E C12E 67.2(6)
C13E Co1E C12E 39.8(7)
C5E Co1E C12E 144.6(6)
C14E Co1E C12E 66.9(6)
C11E Co1E C12E 39.6(6)
C3F Co1F C4F 42.7(6)
C3F Co1F C5F 73.0(6)
C4F Co1F C5F 42.3(5)
C3F Co1F C2F 44.3(5)
C4F Co1F C2F 76.6(5)
C5F Co1F C2F 79.2(6)
C3F Co1F C11F 116.5(6)
C4F Co1F C11F 149.9(6)
C5F Co1F C11F 167.7(6)
C2F Co1F C11F 101.9(6)
C3F Co1F C14F 176.1(7)
C4F Co1F C14F 133.6(6)
C5F Co1F C14F 103.2(6)
C2F Co1F C14F 136.6(6)
C11F Co1F C14F 67.4(6)
C3F Co1F C15F 143.3(6)
C4F Co1F C15F 170.4(6)
C5F Co1F C15F 128.2(6)
C2F Co1F C15F 104.7(6)
C11F Co1F C15F 39.6(6)
C14F Co1F C15F 40.0(7)
C3F Co1F C12F 115.9(6)
C4F Co1F C12F 119.1(6)
C5F Co1F C12F 143.5(6)
C2F Co1F C12F 133.2(6)
C11F Co1F C12F 41.6(6)
C14F Co1F C12F 66.6(6)
C15F Co1F C12F 67.2(6)
C3F Co1F C13F 139.4(6)
C4F Co1F C13F 112.1(6)
C5F Co1F C13F 110.5(6)
C2F Co1F C13F 170.0(6)
C11F Co1F C13F 68.1(7)
C14F Co1F C13F 40.7(6)
C15F Co1F C13F 67.7(6)
C12F Co1F C13F 38.7(6)
C3G Co1G C4G 43.7(6)
C3G Co1G C2G 41.8(5)
C4G Co1G C2G 75.9(6)
C3G Co1G C5G 74.2(5)
C4G Co1G C5G 44.0(4)
C2G Co1G C5G 79.5(6)
C3G Co1G C15G 142.2(6)
C4G Co1G C15G 170.4(6)
C2G Co1G C15G 105.6(6)
C5G Co1G C15G 126.6(6)
C3G Co1G C11G 115.5(6)
C4G Co1G C11G 148.4(6)
C2G Co1G C11G 102.6(6)
C5G Co1G C11G 167.6(6)
C15G Co1G C11G 41.0(6)
C3G Co1G C13G 140.3(6)
C4G Co1G C13G 111.4(6)
C2G Co1G C13G 170.4(6)
C5G Co1G C13G 110.0(6)
C15G Co1G C13G 68.2(6)
C11G Co1G C13G 67.9(6)
C3G Co1G C14G 177.2(6)
C4G Co1G C14G 133.7(6)
C2G Co1G C14G 139.0(6)
C5G Co1G C14G 103.1(6)
C15G Co1G C14G 40.2(6)
C11G Co1G C14G 67.2(6)
C13G Co1G C14G 39.6(6)
C3G Co1G C12G 115.5(6)
C4G Co1G C12G 118.1(6)
C2G Co1G C12G 131.8(6)
C5G Co1G C12G 144.2(6)
C15G Co1G C12G 68.1(6)
C11G Co1G C12G 40.5(6)
C13G Co1G C12G 39.7(6)
C14G Co1G C12G 66.2(6)
O6A S1A O5A 114.8(6)
O6A S1A C16A 110.4(7)
O5A S1A C16A 107.8(7)
O6A S1A C3A 109.9(6)
O5A S1A C3A 107.9(6)
C16A S1A C3A 105.6(7)
O6 S1 O5 116.5(6)
O6 S1 C16 107.7(7)
O5 S1 C16 107.8(7)
O6 S1 C3 109.0(6)
O5 S1 C3 109.2(6)
C16 S1 C3 106.1(7)
O5D S1D O6D 115.9(6)
O5D S1D C3D 108.8(6)
O6D S1D C3D 110.5(6)
O5D S1D C16D 107.6(7)
O6D S1D C16D 108.8(7)
C3D S1D C16D 104.6(6)
O5E S1E O6E 116.5(7)
O5E S1E C16E 107.6(7)
O6E S1E C16E 109.1(7)
O5E S1E C3E 108.3(6)
O6E S1E C3E 110.4(7)
C16E S1E C3E 104.2(7)
O6F S1F O5F 115.1(6)
O6F S1F C3F 110.7(6)
O5F S1F C3F 108.1(6)
O6F S1F C16F 108.8(6)
O5F S1F C16F 107.2(6)
C3F S1F C16F 106.5(7)
O5G S1G O6G 114.6(6)
O5G S1G C16G 108.8(7)
O6G S1G C16G 110.5(7)
O5G S1G C3G 106.7(6)
O6G S1G C3G 110.3(6)
C16G S1G C3G 105.5(7)
O6C S1C O5C 114.6(6)
O6C S1C C16C 109.7(6)
O5C S1C C16C 109.5(7)
O6C S1C C3C 110.2(6)
O5C S1C C3C 108.2(6)
C16C S1C C3C 104.1(6)
O6B S1B O5B 115.5(7)
O6B S1B C16B 110.0(8)
O5B S1B C16B 107.0(8)
O6B S1B C3B 110.4(7)
O5B S1B C3B 109.3(6)
C16B S1B C3B 104.0(7)
C26A Si1A C23A 111.8(7)
C26A Si1A C29A 109.1(7)
C23A Si1A C29A 109.9(7)
C26A Si1A C4A 110.3(6)
C23A Si1A C4A 110.3(6)
C29A Si1A C4A 105.2(6)
C29 Si1 C23 109.8(8)
C29 Si1 C26 109.3(8)
C23 Si1 C26 113.2(7)
C29 Si1 C4 109.7(7)
C23 Si1 C4 105.9(7)
C26 Si1 C4 109.0(6)
C26G Si1G C23G 113.6(8)
C26G Si1G C29G 108.3(8)
C23G Si1G C29G 109.4(7)
C26G Si1G C4G 110.3(7)
C23G Si1G C4G 109.5(6)
C29G Si1G C4G 105.4(6)
C26F Si1F C23F 112.7(7)
C26F Si1F C29F 107.6(7)
C23F Si1F C29F 109.8(7)
C26F Si1F C4F 111.6(7)
C23F Si1F C4F 108.6(6)
C29F Si1F C4F 106.4(7)
C26C Si1C C23C 113.8(9)
C26C Si1C C4C 111.4(8)
C23C Si1C C4C 110.3(7)
C26C Si1C C29C 107.7(9)
C23C Si1C C29C 108.3(8)
C4C Si1C C29C 105.0(7)
C29B Si1B C23B 110.3(8)
C29B Si1B C4B 108.7(7)
C23B Si1B C4B 105.1(7)
C29B Si1B C26B 109.4(9)
C23B Si1B C26B 113.3(8)
C4B Si1B C26B 109.8(7)
C29D Si1D C26D 110.4(10)
C29D Si1D C23D 108.0(9)
C26D Si1D C23D 114.5(9)
C29D Si1D C4D 108.3(7)
C26D Si1D C4D 108.7(6)
C23D Si1D C4D 106.7(7)
C29E Si1E C23E 108.4(10)
C29E Si1E C26E 109.3(10)
C23E Si1E C26E 113.5(8)
C29E Si1E C4E 107.5(8)
C23E Si1E C4E 106.4(7)
C26E Si1E C4E 111.4(7)
C6 O4 C9 115.0(12)
C6C O4C C9C 116.3(14)
C6F O4F C9F 116.5(15)
C2G C3G C4G 118.4(12)
C2G C3G S1G 117.3(10)
C4G C3G S1G 122.5(10)
C2G C3G Co1G 72.5(8)
C4G C3G Co1G 70.3(8)
S1G C3G Co1G 115.3(7)
C6A O4A C9A 116.1(12)
C1C O2C C7C 115.0(12)
C2A C3A C4A 118.8(12)
C2A C3A S1A 116.4(10)
C4A C3A S1A 122.7(9)
C2A C3A Co1A 71.4(8)
C4A C3A Co1A 70.8(7)
S1A C3A Co1A 114.8(7)
C6B O4B C9B 113.5(13)
C21C C16C C17C 121.3(13)
C21C C16C S1C 121.8(10)
C17C C16C S1C 116.7(11)
C6E O4E C9E 114.4(12)
C1D O2D C7D 117.3(11)
C1F O2F C7F 115.1(11)
C2E C3E C4E 118.4(12)
C2E C3E S1E 118.1(10)
C4E C3E S1E 121.9(10)
C2E C3E Co1E 72.3(7)
C4E C3E Co1E 70.6(8)
S1E C3E Co1E 115.9(7)
C1A O2A C7A 114.4(12)
C1 O2 C7 114.5(12)
C1E O2E C7E 115.1(12)
C6D O4D C9D 114.9(12)
C6G O4G C9G 116.6(13)
C3 C4 C5 109.7(12)
C3 C4 Co1 66.2(7)
C5 C4 Co1 71.3(7)
C3 C4 Si1 127.7(10)
C5 C4 Si1 122.1(10)
Co1 C4 Si1 134.9(7)
C1B O2B C7B 115.2(12)
C21B C16B C17B 122.8(15)
C21B C16B S1B 123.9(11)
C17B C16B S1B 113.3(13)
C1G O2G C7G 117.4(12)
C24 C23 C25 108.1(13)
C24 C23 Si1 110.7(11)
C25 C23 Si1 117.2(12)
C3A C4A C5A 107.7(10)
C3A C4A Si1A 131.7(9)
C5A C4A Si1A 118.7(9)
C3A C4A Co1A 65.7(7)
C5A C4A Co1A 70.7(7)
Si1A C4A Co1A 140.8(7)
C3C C2C C1C 125.7(11)
C3C C2C Co1C 65.1(8)
C1C C2C Co1C 123.1(10)
C4B C3B C2B 121.0(12)
C4B C3B S1B 121.2(10)
C2B C3B S1B 115.4(10)
C4B C3B Co1B 71.6(8)
C2B C3B Co1B 71.9(8)
S1B C3B Co1B 114.0(7)
C21A C16A C17A 120.9(17)
C21A C16A S1A 123.7(12)
C17A C16A S1A 114.7(14)
C2D C3D C4D 115.9(12)
C2D C3D S1D 120.5(11)
C4D C3D S1D 121.9(10)
C2D C3D Co1D 70.8(8)
C4D C3D Co1D 70.1(7)
S1D C3D Co1D 116.5(7)
C4 C5 C6 124.1(13)
C4 C5 Co1 66.5(7)
C6 C5 Co1 113.6(8)
O4G C9G C10G 109.0(16)
C4 C3 C2 118.9(12)
C4 C3 S1 124.6(10)
C2 C3 S1 115.1(10)
C4 C3 Co1 71.4(7)
C2 C3 Co1 71.8(7)
S1 C3 Co1 117.0(6)
C17 C16 C21 121.3(13)
C17 C16 S1 122.3(11)
C21 C16 S1 116.1(12)
C24C C23C C25C 111.4(16)
C24C C23C Si1C 113.7(12)
C25C C23C Si1C 115.3(13)
C4F C3F C2F 117.5(12)
C4F C3F S1F 125.2(10)
C2F C3F S1F 115.9(10)
C4F C3F Co1F 71.6(7)
C2F C3F Co1F 72.2(7)
S1F C3F Co1F 115.2(7)
C24G C23G C25G 110.1(12)
C24G C23G Si1G 112.2(11)
C25G C23G Si1G 115.9(11)
C21E C16E C17E 119.1(15)
C21E C16E S1E 125.7(12)
C17E C16E S1E 114.5(12)
C21D C16D C17D 121.5(14)
C21D C16D S1D 124.0(11)
C17D C16D S1D 114.4(11)
C21F C16F C17F 121.9(12)
C21F C16F S1F 121.6(11)
C17F C16F S1F 116.5(11)
C3F C4F C5F 108.8(12)
C3F C4F Si1F 131.7(10)
C5F C4F Si1F 118.3(10)
C3F C4F Co1F 65.6(7)
C5F C4F Co1F 69.5(7)
Si1F C4F Co1F 140.8(7)
C3E C4E C5E 109.0(11)
C3E C4E Si1E 128.2(10)
C5E C4E Si1E 122.5(10)
C3E C4E Co1E 66.2(7)
C5E C4E Co1E 71.3(7)
Si1E C4E Co1E 133.9(7)
C5D C4D C3D 109.1(11)
C5D C4D Si1D 122.5(10)
C3D C4D Si1D 128.0(10)
C5D C4D Co1D 71.1(7)
C3D C4D Co1D 65.6(7)
Si1D C4D Co1D 135.8(7)
C4C C3C C2C 117.8(11)
C4C C3C S1C 124.7(10)
C2C C3C S1C 115.8(10)
C4C C3C Co1C 71.4(8)
C2C C3C Co1C 71.0(8)
S1C C3C Co1C 115.5(7)
C20D C21D C16D 120.2(14)
O3 C6 O4 122.5(12)
O3 C6 C5 129.4(12)
O4 C6 C5 107.9(11)
C20G C21G C16G 119.5(16)
C6G C5G C4G 121.5(12)
C6G C5G Co1G 110.6(9)
C4G C5G Co1G 66.0(6)
C13D C14D C15D 111.2(15)
C13D C14D Co1D 71.3(9)
C15D C14D Co1D 70.2(9)
C12C C13C C14C 105.7(16)
C12C C13C Co1C 71.6(10)
C14C C13C Co1C 68.6(9)
C16A C17A C18A 115.5(17)
O2C C7C C8C 107.2(13)
O1F C1F O2F 123.7(14)
O1F C1F C2F 125.5(13)
O2F C1F C2F 109.9(11)
C3G C4G C5G 107.8(10)
C3G C4G Si1G 131.6(9)
C5G C4G Si1G 118.8(9)
C3G C4G Co1G 66.0(7)
C5G C4G Co1G 70.0(6)
Si1G C4G Co1G 141.2(8)
C18C C17C C16C 117.5(14)
C11A C15A C14A 107.6(13)
C11A C15A Co1A 72.0(8)
C14A C15A Co1A 71.5(8)
C12B C13B C14B 107.6(14)
C12B C13B Co1B 71.9(9)
C14B C13B Co1B 68.6(8)
C6D C5D C4D 122.6(12)
C6D C5D Co1D 111.2(9)
C4D C5D Co1D 66.4(7)
O3E C6E O4E 123.5(14)
O3E C6E C5E 128.7(13)
O4E C6E C5E 107.6(12)
C19 C18 C17 120.1(16)
C16C C21C C20C 118.5(12)
O3F C6F O4F 122.0(13)
O3F C6F C5F 127.7(14)
O4F C6F C5F 110.2(13)
C14D C13D C12D 107.9(15)
C14D C13D Co1D 69.5(9)
C12D C13D Co1D 71.4(9)
C19F C18F C17F 122.3(16)
C10F C9F O4F 106(2)
O3A C6A O4A 123.7(13)
O3A C6A C5A 127.0(11)
O4A C6A C5A 109.3(11)
C3D C2D C1D 121.9(12)
C3D C2D Co1D 66.6(8)
C1D C2D Co1D 122.8(9)
C11F C15F C14F 109.0(15)
C11F C15F Co1F 69.8(8)
C14F C15F Co1F 69.9(8)
C3B C2B C1B 126.5(11)
C3B C2B Co1B 65.4(8)
C1B C2B Co1B 122.4(10)
C20G C19G C18G 117.8(18)
C20G C19G C22G 124(2)
C18G C19G C22G 118.0(17)
C13 C12 C11 108.1(13)
C13 C12 Co1 69.5(8)
C11 C12 Co1 70.1(8)
O4E C9E C10E 109.6(14)
O1 C1 O2 125.5(15)
O1 C1 C2 123.5(13)
O2 C1 C2 110.3(11)
C25F C23F C24F 110.9(12)
C25F C23F Si1F 110.6(10)
C24F C23F Si1F 116.7(10)
C14 C15 C11 108.0(13)
C14 C15 Co1 69.8(7)
C11 C15 Co1 68.1(7)
C12D C11D C15D 107.7(15)
C12D C11D Co1D 71.1(8)
C15D C11D Co1D 69.2(8)
C15A C14A C13A 107.4(14)
C15A C14A Co1A 68.0(8)
C13A C14A Co1A 70.1(9)
C3B C4B C5B 107.3(11)
C3B C4B Si1B 130.2(10)
C5B C4B Si1B 122.1(10)
C3B C4B Co1B 66.4(7)
C5B C4B Co1B 69.6(7)
Si1B C4B Co1B 134.3(7)
C6E C5E C4E 124.1(12)
C6E C5E Co1E 112.0(10)
C4E C5E Co1E 65.6(7)
C12 C13 C14 109.4(13)
C12 C13 Co1 70.2(8)
C14 C13 Co1 71.6(8)
C24D C23D C25D 108.5(15)
C24D C23D Si1D 112.1(14)
C25D C23D Si1D 119.0(14)
C3E C2E C1E 124.3(11)
C3E C2E Co1E 65.9(8)
C1E C2E Co1E 120.6(9)
C15E C14E C13E 107.4(15)
C15E C14E Co1E 68.8(9)
C13E C14E Co1E 68.9(9)
C3C C4C C5C 108.9(12)
C3C C4C Si1C 131.7(10)
C5C C4C Si1C 118.5(10)
C3C C4C Co1C 66.8(8)
C5C C4C Co1C 68.4(8)
Si1C C4C Co1C 139.0(7)
O1A C1A O2A 125.0(14)
O1A C1A C2A 122.9(14)
O2A C1A C2A 111.7(12)
O4A C9A C10A 107.0(15)
O2F C7F C8F 107.8(13)
C24E C23E C25E 105.9(14)
C24E C23E Si1E 116.8(12)
C25E C23E Si1E 117.1(13)
C15 C14 C13 106.5(13)
C15 C14 Co1 70.2(8)
C13 C14 Co1 67.8(8)
C21G C16G C17G 119.4(16)
C21G C16G S1G 123.5(12)
C17G C16G S1G 116.8(14)
C16E C21E C20E 123.1(15)
O4 C9 C10 107.4(14)
C16D C17D C18D 116.5(14)
C14B C15B C11B 108.8(13)
C14B C15B Co1B 69.9(8)
C11B C15B Co1B 69.8(8)
C15B C11B C12B 106.5(14)
C15B C11B Co1B 69.7(8)
C12B C11B Co1B 70.9(8)
C3 C2 C1 126.9(12)
C3 C2 Co1 64.5(7)
C1 C2 Co1 122.7(8)
O4D C9D C10D 108.8(14)
C4B C5B C6B 124.6(12)
C4B C5B Co1B 67.6(7)
C6B C5B Co1B 113.3(9)
O2A C7A C8A 107.7(14)
C16F C21F C20F 120.8(15)
C15C C14C C13C 110.3(14)
C15C C14C Co1C 70.6(8)
C13C C14C Co1C 70.0(8)
O1B C1B O2B 124.7(15)
O1B C1B C2B 125.0(13)
O2B C1B C2B 109.5(12)
C18F C17F C16F 117.0(15)
C13B C12B C11B 109.3(13)
C13B C12B Co1B 69.8(9)
C11B C12B Co1B 68.4(8)
C13C C12C C11C 111.3(14)
C13C C12C Co1C 68.9(9)
C11C C12C Co1C 69.5(8)
C16 C17 C18 120.2(15)
O2 C7 C8 107.4(12)
C18E C17E C16E 116.0(15)
C14C C15C C11C 108.6(15)
C14C C15C Co1C 69.4(8)
C11C C15C Co1C 70.7(8)
C14G C13G C12G 107.5(14)
C14G C13G Co1G 70.2(9)
C12G C13G Co1G 70.4(9)
C21C C20C C19C 122.7(14)
C27F C26F C28F 112.1(13)
C27F C26F Si1F 112.8(10)
C28F C26F Si1F 113.6(11)
C4C C5C C6C 125.0(13)
C4C C5C Co1C 68.3(8)
C6C C5C Co1C 116.1(10)
C27 C26 C28 109.3(14)
C27 C26 Si1 114.7(10)
C28 C26 Si1 111.7(11)
C13F C12F C11F 109.1(14)
C13F C12F Co1F 71.0(8)
C11F C12F Co1F 68.4(8)
C3A C2A C1A 126.0(12)
C3A C2A Co1A 66.1(8)
C1A C2A Co1A 124.3(9)
C19F C20F C21F 119.0(16)
O1E C1E O2E 122.5(13)
O1E C1E C2E 125.7(13)
O2E C1E C2E 110.7(11)
C21D C20D C19D 121.2(15)
C17G C18G C19G 121.8(17)
C12G C11G C15G 107.2(14)
C12G C11G Co1G 70.1(8)
C15G C11G Co1G 69.3(7)
O2E C7E C8E 107.1(14)
C13E C12E C11E 107.4(14)
C13E C12E Co1E 68.6(9)
C11E C12E Co1E 69.8(9)
C15F C14F C13F 108.2(14)
C15F C14F Co1F 70.0(8)
C13F C14F Co1F 70.5(8)
C15F C11F C12F 106.5(14)
C15F C11F Co1F 70.6(8)
C12F C11F Co1F 70.0(8)
C13D C12D C11D 108.2(14)
C13D C12D Co1D 69.3(8)
C11D C12D Co1D 68.6(8)
C6A C5A C4A 122.5(11)
C6A C5A Co1A 111.1(9)
C4A C5A Co1A 65.6(6)
C15B C14B C13B 107.7(13)
C15B C14B Co1B 70.6(8)
C13B C14B Co1B 69.8(8)
C13G C14G C15G 110.3(14)
C13G C14G Co1G 70.2(9)
C15G C14G Co1G 69.6(9)
C31F C29F C30F 106.6(12)
C31F C29F Si1F 116.9(11)
C30F C29F Si1F 110.9(11)
C30 C29 C31 109.1(13)
C30 C29 Si1 116.5(12)
C31 C29 Si1 113.8(12)
C13G C12G C11G 108.8(14)
C13G C12G Co1G 69.9(8)
C11G C12G Co1G 69.4(8)
C19B C20B C21B 120.2(18)
O1C C1C O2C 124.3(14)
O1C C1C C2C 124.0(13)
O2C C1C C2C 111.2(12)
C16B C17B C18B 115.2(16)
C31G C29G C30G 107.2(13)
C31G C29G Si1G 114.9(10)
C30G C29G Si1G 112.4(11)
C12E C13E C14E 108.5(15)
C12E C13E Co1E 71.6(9)
C14E C13E Co1E 70.8(9)
C12 C11 C15 108.0(13)
C12 C11 Co1 69.7(8)
C15 C11 Co1 71.2(8)
C18 C19 C20 120.2(15)
C18 C19 C22 121.7(16)
C20 C19 C22 118.0(15)
C3G C2G C1G 127.0(12)
C3G C2G Co1G 65.7(8)
C1G C2G Co1G 122.5(10)
C14G C15G C11G 106.1(14)
C14G C15G Co1G 70.2(8)
C11G C15G Co1G 69.7(8)
C18C C19C C20C 117.5(14)
C18C C19C C22C 123.8(12)
C20C C19C C22C 118.7(13)
C24B C23B C25B 108.0(14)
C24B C23B Si1B 107.6(11)
C25B C23B Si1B 118.7(14)
C4F C5F C6F 123.8(13)
C4F C5F Co1F 68.2(8)
C6F C5F Co1F 112.9(9)
C21G C20G C19G 123(2)
C19C C18C C17C 122.5(12)
C15E C11E C12E 108.1(15)
C15E C11E Co1E 68.5(8)
C12E C11E Co1E 70.5(9)
C21A C20A C19A 121.0(19)
C24A C23A C25A 108.5(13)
C24A C23A Si1A 113.2(11)
C25A C23A Si1A 116.4(12)
C16B C21B C20B 120.1(14)
C19 C20 C21 120.8(15)
O2D C7D C8D 106.6(13)
C18B C19B C20B 118.8(17)
C18B C19B C22B 121.4(15)
C20B C19B C22B 119.3(17)
C3F C2F C1F 125.5(12)
C3F C2F Co1F 63.5(7)
C1F C2F Co1F 121.4(9)
O3B C6B O4B 125.3(12)
O3B C6B C5B 127.3(12)
O4B C6B C5B 107.2(12)
O2B C7B C8B 108.5(15)
C27A C26A C28A 112.5(12)
C27A C26A Si1A 114.4(11)
C28A C26A Si1A 112.4(11)
O4B C9B C10B 108.8(15)
C12F C13F C14F 107.3(15)
C12F C13F Co1F 70.3(9)
C14F C13F Co1F 68.8(8)
O2G C7G C8G 109.9(13)
C12C C11C C15C 104.0(15)
C12C C11C Co1C 69.5(9)
C15C C11C Co1C 67.8(8)
O3G C6G O4G 123.0(14)
O3G C6G C5G 129.5(13)
O4G C6G C5G 107.5(12)
C16A C21A C20A 121.4(16)
C18F C19F C20F 118.9(14)
C18F C19F C22F 122.3(16)
C20F C19F C22F 118.8(16)
C13A C12A C11A 106.5(13)
C13A C12A Co1A 70.1(9)
C11A C12A Co1A 69.0(8)
C18D C19D C20D 118.6(15)
C18D C19D C22D 120.1(15)
C20D C19D C22D 121.1(15)
O1G C1G O2G 121.8(14)
O1G C1G C2G 127.4(15)
O2G C1G C2G 110.7(11)
C27G C26G C28G 108.9(15)
C27G C26G Si1G 115.9(13)
C28G C26G Si1G 114.4(12)
C27B C26B C28B 107.6(14)
C27B C26B Si1B 115.1(12)
C28B C26B Si1B 110.2(10)
C14E C15E C11E 108.5(13)
C14E C15E Co1E 71.4(9)
C11E C15E Co1E 71.4(8)
C31A C29A C30A 108.1(13)
C31A C29A Si1A 116.1(11)
C30A C29A Si1A 112.5(10)
O1D C1D O2D 122.0(13)
O1D C1D C2D 125.7(13)
O2D C1D C2D 111.9(11)
C27C C26C C28C 113.0(17)
C27C C26C Si1C 114.0(16)
C28C C26C Si1C 111.5(16)
O3C C6C O4C 123.4(13)
O3C C6C C5C 126.1(12)
O4C C6C C5C 109.9(13)
C16 C21 C20 117.3(15)
C27E C26E C28E 113.6(17)
C27E C26E Si1E 115.4(15)
C28E C26E Si1E 112.9(15)
C14D C15D C11D 104.9(14)
C14D C15D Co1D 69.3(8)
C11D C15D Co1D 69.7(8)
O3D C6D O4D 120.3(13)
O3D C6D C5D 131.6(13)
O4D C6D C5D 107.9(11)
C10C C9C O4C 109.6(17)
C15A C11A C12A 108.8(14)
C15A C11A Co1A 68.1(7)
C12A C11A Co1A 70.3(8)
C18E C19E C20E 120.8(17)
C18E C19E C22E 121.1(16)
C20E C19E C22E 118.0(16)
C19D C18D C17D 121.7(15)
C31C C29C C30C 108.0(15)
C31C C29C Si1C 114.3(12)
C30C C29C Si1C 111.9(11)
C18G C17G C16G 117.8(18)
C12A C13A C14A 109.5(14)
C12A C13A Co1A 71.2(9)
C14A C13A Co1A 69.6(9)
C19E C20E C21E 117.5(16)
C18A C19A C20A 117.6(18)
C18A C19A C22A 121.5(17)
C20A C19A C22A 121.0(18)
C19E C18E C17E 123.4(16)
C19B C18B C17B 122.7(15)
C31E C29E C30E 113.6(18)
C31E C29E Si1E 114.9(17)
C30E C29E Si1E 111.0(15)
C19A C18A C17A 123.1(16)
C31D C29D C30D 111.7(16)
C31D C29D Si1D 116.9(15)
C30D C29D Si1D 110.6(13)
C27D C26D C28D 109.9(15)
C27D C26D Si1D 114.5(13)
C28D C26D Si1D 111.5(12)
C31B C29B C30B 111.8(15)
C31B C29B Si1B 118.1(14)
C30B C29B Si1B 108.3(12)

loop_
_geom_bond_atom_site_label_1
_geom_bond_atom_site_label_2
_geom_bond_distance
Co1 C3 1.904(11)
Co1 C4 1.972(13)
Co1 C2 2.003(12)
Co1 C13 2.035(13)
Co1 C5 2.037(12)
Co1 C12 2.044(13)
Co1 C11 2.048(13)
Co1 C14 2.084(13)
Co1 C15 2.090(13)
Co1A C3A 1.930(13)
Co1A C4A 2.000(12)
Co1A C2A 2.002(14)
Co1A C15A 2.017(13)
Co1A C14A 2.062(16)
Co1A C11A 2.066(14)
Co1A C13A 2.069(15)
Co1A C5A 2.071(13)
Co1A C12A 2.084(14)
Co1B C3B 1.939(13)
Co1B C4B 2.008(12)
Co1B C2B 2.027(15)
Co1B C5B 2.035(12)
Co1B C14B 2.057(14)
Co1B C15B 2.065(14)
Co1B C11B 2.067(14)
Co1B C13B 2.073(15)
Co1B C12B 2.100(14)
Co1C C3C 1.940(13)
Co1C C4C 2.001(14)
Co1C C5C 2.004(14)
Co1C C14C 2.017(13)
Co1C C2C 2.022(15)
Co1C C15C 2.032(14)
Co1C C13C 2.037(16)
Co1C C12C 2.071(14)
Co1C C11C 2.071(15)
Co1D C3D 1.934(13)
Co1D C2D 1.991(14)
Co1D C4D 1.997(12)
Co1D C14D 2.045(15)
Co1D C15D 2.057(14)
Co1D C5D 2.060(12)
Co1D C11D 2.063(14)
Co1D C13D 2.069(15)
Co1D C12D 2.096(14)
Co1E C3E 1.924(13)
Co1E C4E 1.984(12)
Co1E C2E 2.008(13)
Co1E C15E 2.052(14)
Co1E C13E 2.061(16)
Co1E C5E 2.063(15)
Co1E C14E 2.086(15)
Co1E C11E 2.090(15)
Co1E C12E 2.100(16)
Co1F C3F 1.921(11)
Co1F C4F 2.002(13)
Co1F C5F 2.019(14)
Co1F C2F 2.045(13)
Co1F C11F 2.051(14)
Co1F C14F 2.060(14)
Co1F C15F 2.061(14)
Co1F C12F 2.073(14)
Co1F C13F 2.083(14)
Co1G C3G 1.939(14)
Co1G C4G 1.997(12)
Co1G C2G 2.030(15)
Co1G C5G 2.055(12)
Co1G C15G 2.055(13)
Co1G C11G 2.061(13)
Co1G C13G 2.063(16)
Co1G C14G 2.064(15)
Co1G C12G 2.071(14)
S1A O6A 1.437(11)
S1A O5A 1.459(11)
S1A C16A 1.793(18)
S1A C3A 1.808(13)
S1 O6 1.445(10)
S1 O5 1.462(11)
S1 C16 1.793(13)
S1 C3 1.800(13)
S1D O5D 1.426(10)
S1D O6D 1.437(10)
S1D C3D 1.774(14)
S1D C16D 1.784(14)
S1E O5E 1.429(11)
S1E O6E 1.444(10)
S1E C16E 1.774(16)
S1E C3E 1.813(13)
S1F O6F 1.444(10)
S1F O5F 1.465(11)
S1F C3F 1.786(14)
S1F C16F 1.790(13)
S1G O5G 1.445(10)
S1G O6G 1.461(11)
S1G C16G 1.787(18)
S1G C3G 1.796(13)
S1C O6C 1.452(11)
S1C O5C 1.466(12)
S1C C16C 1.775(14)
S1C C3C 1.791(13)
S1B O6B 1.444(11)
S1B O5B 1.461(10)
S1B C16B 1.779(15)
S1B C3B 1.833(13)
Si1A C26A 1.902(15)
Si1A C23A 1.905(16)
Si1A C29A 1.924(16)
Si1A C4A 1.947(12)
Si1 C29 1.866(17)
Si1 C23 1.913(15)
Si1 C26 1.913(15)
Si1 C4 1.993(15)
Si1G C26G 1.856(18)
Si1G C23G 1.894(16)
Si1G C29G 1.935(15)
Si1G C4G 1.952(13)
Si1F C26F 1.879(16)
Si1F C23F 1.888(12)
Si1F C29F 1.934(15)
Si1F C4F 1.968(14)
Si1C C26C 1.86(2)
Si1C C23C 1.896(16)
Si1C C4C 1.978(15)
Si1C C29C 1.985(17)
Si1B C29B 1.901(18)
Si1B C23B 1.914(16)
Si1B C4B 1.962(14)
Si1B C26B 1.968(15)
Si1D C29D 1.906(18)
Si1D C26D 1.946(18)
Si1D C23D 1.948(19)
Si1D C4D 1.957(13)
Si1E C29E 1.89(2)
Si1E C23E 1.920(18)
Si1E C26E 1.95(2)
Si1E C4E 1.976(13)
O4 C6 1.383(16)
O4 C9 1.432(19)
O4C C6C 1.319(18)
O4C C9C 1.43(2)
O4F C6F 1.346(17)
O4F C9F 1.46(2)
C3G C2G 1.418(19)
C3G C4G 1.47(2)
O4A C6A 1.322(16)
O4A C9A 1.47(2)
O2C C1C 1.329(19)
O2C C7C 1.44(2)
C3A C2A 1.426(18)
C3A C4A 1.456(19)
O4B C6B 1.354(16)
O4B C9B 1.434(19)
O3A C6A 1.217(17)
C16C C21C 1.37(2)
C16C C17C 1.400(18)
O4E C6E 1.351(17)
O4E C9E 1.44(2)
O2D C1D 1.362(18)
O2D C7D 1.46(2)
O2F C1F 1.346(17)
O2F C7F 1.464(19)
C3E C2E 1.407(19)
C3E C4E 1.44(2)
O2A C1A 1.315(18)
O2A C7A 1.451(19)
O2 C1 1.331(17)
O2 C7 1.450(19)
O2E C1E 1.345(18)
O2E C7E 1.42(2)
O4D C6D 1.411(16)
O4D C9D 1.41(2)
O4G C6G 1.333(17)
O4G C9G 1.44(2)
O3G C6G 1.206(19)
O1A C1A 1.189(18)
C4 C3 1.40(2)
C4 C5 1.445(18)
O2B C1B 1.343(19)
O2B C7B 1.45(2)
O3B C6B 1.186(18)
C16B C21B 1.34(2)
C16B C17B 1.40(2)
O2G C1G 1.369(19)
O2G C7G 1.442(19)
C23 C24 1.52(2)
C23 C25 1.55(2)
O3F C6F 1.175(19)
C4A C5A 1.517(16)
C2C C3C 1.482(19)
C2C C1C 1.51(2)
O3 C6 1.191(18)
C3B C4B 1.42(2)
C3B C2B 1.444(19)
C16A C21A 1.32(3)
C16A C17A 1.42(2)
C3D C2D 1.425(19)
C3D C4D 1.48(2)
O3D C6D 1.195(19)
O1D C1D 1.195(17)
O1B C1B 1.169(18)
O3E C6E 1.19(2)
C5 C6 1.48(2)
O1 C1 1.162(18)
C9G C10G 1.49(2)
C3 C2 1.457(19)
O1G C1G 1.200(18)
O3C C6C 1.235(19)
O1E C1E 1.190(17)
C16 C17 1.35(2)
C16 C21 1.39(2)
C23C C24C 1.51(3)
C23C C25C 1.54(3)
C3F C4F 1.43(2)
C3F C2F 1.501(19)
C24F C23F 1.57(2)
C10F C9F 1.42(3)
O1C C1C 1.187(18)
O1F C1F 1.178(18)
C23G C24G 1.53(2)
C23G C25G 1.54(2)
C16E C21E 1.32(2)
C16E C17E 1.46(2)
C16D C21D 1.37(2)
C16D C17D 1.39(2)
C16F C21F 1.33(2)
C16F C17F 1.40(2)
C4F C5F 1.452(19)
C4E C5E 1.488(18)
C4D C5D 1.472(18)
C3C C4C 1.41(2)
C21D C20D 1.35(2)
C21G C20G 1.33(3)
C21G C16G 1.38(3)
C5G C6G 1.47(2)
C5G C4G 1.518(16)
C14D C13D 1.38(2)
C14D C15D 1.42(2)
C13C C12C 1.39(2)
C13C C14C 1.43(2)
C17A C18A 1.44(3)
C7C C8C 1.54(2)
C10D C9D 1.50(2)
C1F C2F 1.51(2)
C17C C18C 1.40(2)
C15A C11A 1.39(2)
C15A C14A 1.41(2)
C13B C12B 1.37(2)
C13B C14B 1.47(2)
C5D C6D 1.45(2)
C6E C5E 1.49(2)
C18 C19 1.34(2)
C18 C17 1.38(2)
C21C C20C 1.38(2)
C6F C5F 1.482(19)
C13D C12D 1.40(2)
C18F C19F 1.38(3)
C18F C17F 1.38(2)
C6A C5A 1.465(19)
C2D C1D 1.51(2)
C15F C11F 1.39(2)
C15F C14F 1.41(2)
C2B C1B 1.50(2)
C19G C20G 1.37(2)
C19G C18G 1.40(3)
C19G C22G 1.48(3)
C12 C13 1.40(2)
C12 C11 1.41(2)
C9E C10E 1.50(2)
C1 C2 1.52(2)
C8E C7E 1.52(3)
C23F C25F 1.54(2)
C15 C14 1.43(2)
C15 C11 1.44(2)
C22B C19B 1.54(3)
C11D C12D 1.44(2)
C11D C15D 1.45(2)
C14A C13A 1.43(2)
C4B C5B 1.475(17)
C25D C23D 1.53(3)
C13 C14 1.43(2)
C8 C7 1.50(2)
C23D C24D 1.48(3)
C2E C1E 1.52(2)
C14E C15E 1.41(2)
C14E C13E 1.43(2)
C4C C5C 1.479(17)
C1A C2A 1.53(2)
C9A C10A 1.48(2)
C7F C8F 1.49(2)
C10 C9 1.50(2)
C23E C24E 1.49(2)
C23E C25E 1.55(2)
C16G C17G 1.46(2)
C21E C20E 1.39(2)
C17D C18D 1.42(2)
C8D C7D 1.47(2)
C15B C14B 1.39(2)
C15B C11B 1.43(2)
C11B C12B 1.45(2)
C5B C6B 1.51(2)
C7A C8A 1.49(2)
C21F C20F 1.40(2)
C14C C15C 1.38(3)
C12C C11C 1.45(2)
C17E C18E 1.38(2)
C15C C11C 1.45(2)
C13G C14G 1.40(2)
C13G C12G 1.40(2)
C20C C19C 1.385(19)
C24A C23A 1.54(2)
C26F C27F 1.56(2)
C26F C28F 1.58(2)
C5C C6C 1.50(2)
C26 C27 1.51(2)
C26 C28 1.54(2)
C12F C13F 1.38(2)
C12F C11F 1.46(2)
C31C C29C 1.51(2)
C20F C19F 1.39(2)
C20D C19D 1.39(2)
C22 C19 1.52(2)
C22C C19C 1.54(2)
C18G C17G 1.35(3)
C11G C12G 1.43(2)
C11G C15G 1.44(2)
C12E C13E 1.42(2)
C12E C11E 1.42(2)
C14F C13F 1.44(2)
C14G C15G 1.41(2)
C29F C31F 1.49(2)
C29F C30F 1.59(2)
C29 C30 1.56(2)
C29 C31 1.56(2)
C20B C19B 1.38(2)
C20B C21B 1.41(2)
C17B C18B 1.43(3)
C29G C31G 1.52(2)
C29G C30G 1.539(19)
C19 C20 1.38(2)
C2G C1G 1.48(2)
C19C C18C 1.37(2)
C23B C24B 1.53(3)
C23B C25B 1.54(2)
C22D C19D 1.54(2)
C8B C7B 1.51(2)
C22F C19F 1.50(2)
C27A C26A 1.49(2)
C11E C15E 1.42(2)
C20A C21A 1.37(3)
C20A C19A 1.39(2)
C31A C29A 1.49(2)
C23A C25A 1.55(2)
C20 C21 1.40(2)
C8G C7G 1.48(3)
C19B C18B 1.37(3)
C26A C28A 1.56(2)
C9B C10B 1.48(2)
C12A C13A 1.38(2)
C12A C11A 1.44(2)
C19D C18D 1.36(2)
C26G C27G 1.51(2)
C26G C28G 1.56(2)
C26B C27B 1.48(2)
C26B C28B 1.58(2)
C10C C9C 1.42(3)
C29A C30A 1.55(2)
C26C C27C 1.48(3)
C26C C28C 1.61(3)
C26E C27E 1.44(3)
C26E C28E 1.55(3)
C19E C18E 1.32(2)
C19E C20E 1.39(2)
C19E C22E 1.55(2)
C29C C30C 1.54(2)
C30D C29D 1.55(2)
C19A C18A 1.33(3)
C19A C22A 1.50(3)
C29E C31E 1.50(3)
C29E C30E 1.57(3)
C29D C31D 1.49(3)
C26D C27D 1.45(3)
C26D C28D 1.58(3)
C29B C31B 1.54(3)
C29B C30B 1.59(2)
